data_4333246
loop_
_publ_author_name
'Hijazi, Ismail'
'Roisnel, Thierry'
'Even-Hernandez, Pascale'
'Geneste, Florence'
'Cador, Olivier'
'Guizouarn, Thierry'
'Boitrel, Bernard'

_publ_section_title
;
 Structural Characterization of Zinc and Iron (II/III) Complexes of a
 Porphyrin Bearing Two Built-in Nitrogen Bases. An Example of High-Spin
 Diaqua-Iron(III) Bromo Complex
;
_journal_coden_ASTM INOCAJ
_journal_issue 16
_journal_name_full 'Inorganic Chemistry'
_journal_page_first 7536
_journal_page_last 7544
_journal_paper_doi 10.1021/ic1009384
_journal_volume 49
_journal_year 2010
_chemical_absolute_configuration ad
_chemical_compound_source 'synthesis as described'
_chemical_formula_moiety 'C88 H64 N12 O4 Zn'
_chemical_formula_sum 'C88 H64 N12 O4 Zn'
_chemical_formula_weight 1418.88
_space_group_IT_number 29
_symmetry_cell_setting orthorhombic
_symmetry_Int_Tables_number 29
_symmetry_space_group_name_Hall 'P 2c -2b'
_symmetry_space_group_name_H-M 'P b c 21'
_atom_sites_solution_hydrogens geom
_atom_sites_solution_primary direct
_atom_sites_solution_secondary difmap
_audit_conform_dict_location ftp://ftp.iucr.org/pub/cif_core.dic
_audit_conform_dict_name cif_core.dic
_audit_conform_dict_version 2.3
_audit_creation_date 2009-11-25T14:25:05-00:00
_audit_creation_method 'WinGX routine CIF_UPDATE'
_cell_angle_alpha 90
_cell_angle_beta 90
_cell_angle_gamma 90
_cell_formula_units_Z 8
_cell_length_a 19.704(4)
_cell_length_b 23.194(4)
_cell_length_c 35.517(7)
_cell_measurement_reflns_used 2949
_cell_measurement_temperature 100(2)
_cell_measurement_theta_max 22.6
_cell_measurement_theta_min 2.46
_cell_measurement_wavelength 0.71073
_cell_volume 16232(5)
_computing_cell_refinement 'Bruker SMART (Bruker, 2002)'
_computing_data_collection 'Bruker SAINT (Bruker, 2002)'
_computing_data_reduction 'Bruker SAINT (Bruker, 2002)'
_computing_molecular_graphics 'Ortep-3 for Windows (Farrugia, 1997)'
_computing_publication_material 'WinGX publication routines (Farrugia, 1999)'
_computing_structure_refinement 'SHELXL-97 (Sheldrick, 1997)'
_computing_structure_solution 'SIR97 (Altomare et al., 1999)'
_diffrn_ambient_temperature 100(2)
_diffrn_detector 'CCD plate'
_diffrn_measured_fraction_theta_full 0.994
_diffrn_measured_fraction_theta_max 0.987
_diffrn_measurement_device_type 'APEXII, Bruker-AXS'
_diffrn_measurement_method 'CCD rotation images, thin slices'
_diffrn_radiation_monochromator graphite
_diffrn_radiation_probe x-ray
_diffrn_radiation_type MoK\a
_diffrn_radiation_wavelength 0.71073
_diffrn_reflns_av_R_equivalents 0.1602
_diffrn_reflns_av_unetI/netI 0.3721
_diffrn_reflns_limit_h_max 24
_diffrn_reflns_limit_h_min -24
_diffrn_reflns_limit_k_max 30
_diffrn_reflns_limit_k_min -16
_diffrn_reflns_limit_l_max 46
_diffrn_reflns_limit_l_min -39
_diffrn_reflns_number 69146
_diffrn_reflns_theta_full 25
_diffrn_reflns_theta_max 27.48
_diffrn_reflns_theta_min 2.95
_exptl_absorpt_coefficient_mu 0.359
_exptl_absorpt_correction_T_max 0.993
_exptl_absorpt_correction_T_min 0.077
_exptl_absorpt_correction_type multi-scan
_exptl_absorpt_process_details
;
  [Sheldrick, G.M. (2002). SADABS Bruker AXS Inc., Madison, Wisconsin, USA]
;
_exptl_crystal_colour red
_exptl_crystal_density_diffrn 1.161
_exptl_crystal_density_method 'not measured'
_exptl_crystal_description blade
_exptl_crystal_F_000 5904
_exptl_crystal_size_max 0.27
_exptl_crystal_size_mid 0.09
_exptl_crystal_size_min 0.02
_platon_squeeze_details
;
;
_refine_diff_density_max 0.869
_refine_diff_density_min -1.431
_refine_diff_density_rms 0.123
_refine_ls_abs_structure_details 'Flack H D (1983), Acta Cryst. A39, 876-881'
_refine_ls_abs_structure_Flack 0.34(2)
_refine_ls_extinction_coef 0.00460(17)
_refine_ls_extinction_expression Fc^*^=kFc[1+0.001xFc^2^\l^3^/sin(2\q)]^-1/4^
_refine_ls_extinction_method SHELXL
_refine_ls_goodness_of_fit_ref 0.891
_refine_ls_hydrogen_treatment constr
_refine_ls_matrix_type full
_refine_ls_number_parameters 855
_refine_ls_number_reflns 32443
_refine_ls_number_restraints 61
_refine_ls_restrained_S_all 0.891
_refine_ls_R_factor_all 0.2359
_refine_ls_R_factor_gt 0.1041
_refine_ls_shift/su_max 0.022
_refine_ls_shift/su_mean 0.002
_refine_ls_structure_factor_coef Fsqd
_refine_ls_weighting_details 'calc w=1/[\s^2^(Fo^2^)+(0.0961P)^2^+0.0000P] where P=(Fo^2^+2Fc^2^)/3'
_refine_ls_weighting_scheme calc
_refine_ls_wR_factor_gt 0.2175
_refine_ls_wR_factor_ref 0.2555
_reflns_number_gt 11540
_reflns_number_total 32443
_reflns_threshold_expression >2sigma(I)
_cod_duplicate_entry 4316282
_cod_data_source_file ic1009384sup1.cif
_cod_data_source_block dipyZn
_cod_database_code 4333246

loop_
_symmetry_equiv_pos_as_xyz
'x, y, z'
'-x, -y, z+1/2'
'-x, y+1/2, z'
'x, -y+1/2, z+1/2'

loop_
_atom_site_label
_atom_site_type_symbol
_atom_site_fract_x
_atom_site_fract_y
_atom_site_fract_z
_atom_site_U_iso_or_equiv
_atom_site_adp_type
_atom_site_occupancy
_atom_site_symmetry_multiplicity
_atom_site_calc_flag
_atom_site_refinement_flags
Zn1 Zn 0.98824(6) 0.01191(4) 0.64017(3) 0.01995(19) Uani 1 1 d .
N1 N 1.0817(4) 0.0210(3) 0.6655(2) 0.0180(10) Uani 1 1 d .
N2 N 1.0354(4) -0.0258(3) 0.5951(2) 0.0180(10) Uani 1 1 d .
N3 N 0.9071(4) 0.0273(3) 0.6046(2) 0.0180(10) Uani 1 1 d .
N4 N 0.9528(4) 0.0756(3) 0.6759(2) 0.0180(10) Uani 1 1 d .
C1 C 1.1439(6) -0.0033(4) 0.6546(3) 0.0220(6) Uani 1 1 d .
C2 C 1.1536(6) -0.0352(4) 0.6207(3) 0.0220(6) Uani 1 1 d .
C3 C 1.1025(6) -0.0460(4) 0.5935(3) 0.0220(6) Uani 1 1 d .
C4 C 1.1117(6) -0.0824(4) 0.5600(3) 0.0220(6) Uani 1 1 d .
H4 H 1.1522 -0.1014 0.5525 0.026 Uiso 1 1 calc R
C5 C 1.0538(5) -0.0834(4) 0.5427(3) 0.0220(6) Uani 1 1 d .
H5 H 1.0446 -0.1039 0.5202 0.026 Uiso 1 1 calc R
C6 C 1.0042(5) -0.0476(4) 0.5635(3) 0.0220(6) Uani 1 1 d .
C7 C 0.9380(6) -0.0356(4) 0.5512(3) 0.0220(6) Uani 1 1 d .
C8 C 0.8930(6) 0.0026(4) 0.5717(3) 0.0220(6) Uani 1 1 d .
C9 C 0.8305(5) 0.0198(3) 0.5565(3) 0.0220(6) Uani 1 1 d .
H9 H 0.8111 0.0073 0.5334 0.026 Uiso 1 1 calc R
C10 C 0.8035(6) 0.0572(4) 0.5809(3) 0.0220(6) Uani 1 1 d .
H10 H 0.7613 0.0767 0.5782 0.026 Uiso 1 1 calc R
C11 C 0.8501(6) 0.0625(4) 0.6121(3) 0.0220(6) Uani 1 1 d .
C12 C 0.8443(5) 0.0979(4) 0.6449(3) 0.0220(6) Uani 1 1 d .
C13 C 0.8898(6) 0.1023(4) 0.6725(3) 0.0220(6) Uani 1 1 d .
C14 C 0.8798(6) 0.1398(4) 0.7061(3) 0.0220(6) Uani 1 1 d .
H14 H 0.8411 0.1628 0.7116 0.026 Uiso 1 1 calc R
C15 C 0.9371(5) 0.1348(4) 0.7274(3) 0.0220(6) Uani 1 1 d .
H15 H 0.9455 0.1532 0.7508 0.026 Uiso 1 1 calc R
C16 C 0.9830(6) 0.0959(4) 0.7076(3) 0.0220(6) Uani 1 1 d .
C17 C 1.0516(6) 0.0866(4) 0.7175(3) 0.0220(6) Uani 1 1 d .
C18 C 1.0976(6) 0.0521(4) 0.6980(3) 0.0220(6) Uani 1 1 d .
C19 C 1.1677(5) 0.0484(4) 0.7060(3) 0.0220(6) Uani 1 1 d .
H19 H 1.1897 0.0665 0.7267 0.026 Uiso 1 1 calc R
C20 C 1.1998(6) 0.0141(3) 0.6790(3) 0.0220(6) Uani 1 1 d .
H20 H 1.2466 0.0045 0.6771 0.026 Uiso 1 1 calc R
C21 C 1.2239(6) -0.0505(4) 0.6093(3) 0.0288(12) Uani 1 1 d D
C22 C 1.2545(5) -0.0270(4) 0.5791(3) 0.0288(12) Uani 1 1 d D
H22 H 1.2293 -0.0008 0.564 0.035 Uiso 1 1 calc R
C23 C 1.3183(6) -0.0387(4) 0.5691(3) 0.0288(12) Uani 1 1 d D
H23 H 1.3371 -0.0212 0.5473 0.035 Uiso 1 1 calc R
C24 C 1.3581(6) -0.0770(4) 0.5907(3) 0.0288(12) Uani 1 1 d D
H24 H 1.404 -0.0847 0.5841 0.035 Uiso 1 1 calc R
C25 C 1.3319(6) -0.1004(4) 0.6186(3) 0.0288(12) Uani 1 1 d D
H25 H 1.3586 -0.1268 0.6327 0.035 Uiso 1 1 calc R
C26 C 1.2638(6) -0.0900(4) 0.6307(3) 0.0288(12) Uani 1 1 d D
N27 N 1.2362(5) -0.1197(3) 0.6633(2) 0.0296(12) Uani 1 1 d .
H27 H 1.1935 -0.1308 0.6625 0.036 Uiso 1 1 calc R
C28 C 1.2721(6) -0.1313(4) 0.6945(3) 0.0235(14) Uani 1 1 d .
O29 O 1.3279(4) -0.1086(3) 0.7003(2) 0.0450(11) Uani 1 1 d .
C30 C 1.2416(6) -0.1732(4) 0.7214(3) 0.0252(11) Uani 1 1 d D
C31 C 1.2852(6) -0.2178(4) 0.7354(3) 0.0252(11) Uani 1 1 d D
H31 H 1.3318 -0.219 0.7284 0.03 Uiso 1 1 calc R
C32 C 1.2579(5) -0.2599(4) 0.7596(3) 0.0252(11) Uani 1 1 d D
H32 H 1.2856 -0.2902 0.769 0.03 Uiso 1 1 calc R
C33 C 1.1930(6) -0.2566(4) 0.7690(3) 0.0252(11) Uani 1 1 d D
H33 H 1.1754 -0.2857 0.785 0.03 Uiso 1 1 calc R
C34 C 1.1484(6) -0.2131(4) 0.7571(3) 0.0252(11) Uani 1 1 d D
C35 C 1.1758(6) -0.1719(4) 0.7329(3) 0.0252(11) Uani 1 1 d D
H35 H 1.1474 -0.1417 0.7242 0.03 Uiso 1 1 calc R
C36 C 1.0820(5) -0.2080(4) 0.7749(3) 0.0250(11) Uani 1 1 d .
H36A H 1.0881 -0.1929 0.8007 0.03 Uiso 1 1 calc R
H36B H 1.0617 -0.247 0.777 0.03 Uiso 1 1 calc R
N37 N 1.0333(4) -0.1694(3) 0.7540(2) 0.0243(16) Uani 1 1 d .
C41 C 1.0795(5) 0.1213(4) 0.7489(3) 0.0241(11) Uani 1 1 d D
C42 C 1.1101(5) 0.1758(4) 0.7392(3) 0.0241(11) Uani 1 1 d D
H42 H 1.1145 0.1855 0.7134 0.029 Uiso 1 1 calc R
C43 C 1.1335(5) 0.2149(4) 0.7662(3) 0.0241(11) Uani 1 1 d D
H43 H 1.1545 0.2498 0.7585 0.029 Uiso 1 1 calc R
C44 C 1.1261(5) 0.2030(4) 0.8036(3) 0.0241(11) Uani 1 1 d D
H44 H 1.1415 0.2302 0.8217 0.029 Uiso 1 1 calc R
C45 C 1.0946(5) 0.1487(4) 0.8165(3) 0.0241(11) Uani 1 1 d D
H45 H 1.0877 0.1413 0.8425 0.029 Uiso 1 1 calc R
C46 C 1.0748(5) 0.1075(4) 0.7886(3) 0.0241(11) Uani 1 1 d D
N47 N 1.0450(4) 0.0550(3) 0.7977(3) 0.0296(12) Uani 1 1 d .
H47 H 1.0379 0.031 0.7789 0.036 Uiso 1 1 calc R
C48 C 1.0262(6) 0.0372(4) 0.8312(3) 0.0235(14) Uani 1 1 d .
O49 O 1.0188(4) 0.0692(3) 0.8587(2) 0.0450(11) Uani 1 1 d .
C50 C 1.0122(5) -0.0264(4) 0.8355(3) 0.0302(12) Uani 1 1 d D
C51 C 1.0138(5) -0.0481(4) 0.8732(3) 0.0302(12) Uani 1 1 d D
H51 H 1.0204 -0.0226 0.8939 0.036 Uiso 1 1 calc R
C52 C 1.0055(5) -0.1072(4) 0.8794(3) 0.0302(12) Uani 1 1 d D
H52 H 1.0078 -0.1225 0.9041 0.036 Uiso 1 1 calc R
C53 C 0.9937(5) -0.1435(4) 0.8486(3) 0.0302(12) Uani 1 1 d D
H53 H 0.9868 -0.1835 0.8526 0.036 Uiso 1 1 calc R
C54 C 0.9922(6) -0.1216(4) 0.8118(3) 0.0302(12) Uani 1 1 d D
C55 C 1.0008(6) -0.0622(4) 0.8062(3) 0.0302(12) Uani 1 1 d D
H55 H 0.9986 -0.047 0.7814 0.036 Uiso 1 1 calc R
C56 C 0.9721(6) -0.1592(4) 0.7791(3) 0.0250(11) Uani 1 1 d .
H56A H 0.9356 -0.1403 0.7645 0.03 Uiso 1 1 calc R
H56B H 0.9546 -0.1966 0.7885 0.03 Uiso 1 1 calc R
C61 C 1.0128(6) -0.1949(4) 0.7181(3) 0.0250(11) Uani 1 1 d .
H61A H 0.9897 -0.2321 0.7228 0.03 Uiso 1 1 calc R
H61B H 1.0535 -0.2025 0.7025 0.03 Uiso 1 1 calc R
C62 C 0.9652(6) -0.1549(4) 0.6970(3) 0.0252(12) Uani 1 1 d D
C63 C 0.8958(5) -0.1678(4) 0.6930(3) 0.0252(12) Uani 1 1 d D
H63 H 0.8778 -0.2032 0.702 0.03 Uiso 1 1 calc R
C64 C 0.8522(6) -0.1255(4) 0.6746(3) 0.0252(12) Uani 1 1 d D
H64 H 0.8049 -0.1316 0.6715 0.03 Uiso 1 1 calc R
C65 C 0.8835(6) -0.0768(4) 0.6623(3) 0.0252(12) Uani 1 1 d D
H65 H 0.8553 -0.049 0.6505 0.03 Uiso 1 1 calc R
N66 N 0.9493(5) -0.0636(3) 0.6649(2) 0.0206(12) Uani 1 1 d D
C67 C 0.9913(6) -0.1017(4) 0.6837(3) 0.0252(12) Uani 1 1 d D
H67 H 1.0376 -0.0923 0.6876 0.03 Uiso 1 1 calc R
C71 C 0.9159(6) -0.0588(4) 0.5147(3) 0.0313(12) Uani 1 1 d D
C72 C 0.8678(5) -0.1028(4) 0.5142(3) 0.0313(12) Uani 1 1 d D
H72 H 0.8451 -0.1133 0.5368 0.038 Uiso 1 1 calc R
C73 C 0.8521(6) -0.1328(4) 0.4794(3) 0.0313(12) Uani 1 1 d D
H73 H 0.8199 -0.1632 0.4786 0.038 Uiso 1 1 calc R
C74 C 0.8865(5) -0.1148(4) 0.4473(3) 0.0313(12) Uani 1 1 d D
H74 H 0.8779 -0.1338 0.4241 0.038 Uiso 1 1 calc R
C75 C 0.9306(6) -0.0724(4) 0.4482(3) 0.0313(12) Uani 1 1 d D
H75 H 0.9535 -0.0619 0.4257 0.038 Uiso 1 1 calc R
C76 C 0.9452(6) -0.0417(4) 0.4819(3) 0.0313(12) Uani 1 1 d D
N77 N 0.9932(5) 0.0038(3) 0.4819(2) 0.0296(12) Uani 1 1 d .
H77 H 1.0363 -0.0037 0.4776 0.036 Uiso 1 1 calc R
C78 C 0.9739(6) 0.0560(4) 0.4883(3) 0.0235(14) Uani 1 1 d .
O79 O 0.9114(4) 0.0708(3) 0.4862(2) 0.0450(11) Uani 1 1 d .
C80 C 1.0246(7) 0.1022(4) 0.4991(3) 0.0376(13) Uani 1 1 d D
C81 C 1.0142(6) 0.1588(4) 0.4862(3) 0.0376(13) Uani 1 1 d D
H81 H 0.9779 0.1683 0.4698 0.045 Uiso 1 1 calc R
C82 C 1.0610(6) 0.2014(4) 0.4991(3) 0.0376(13) Uani 1 1 d D
H82 H 1.0578 0.2397 0.4897 0.045 Uiso 1 1 calc R
C83 C 1.1097(6) 0.1885(4) 0.5243(3) 0.0376(13) Uani 1 1 d D
H83 H 1.1378 0.2183 0.534 0.045 Uiso 1 1 calc R
C84 C 1.1195(6) 0.1326(4) 0.5363(3) 0.0376(13) Uani 1 1 d D
C85 C 1.0778(6) 0.0893(4) 0.5240(3) 0.0376(13) Uani 1 1 d D
H85 H 1.0848 0.0508 0.5322 0.045 Uiso 1 1 calc R
C86 C 1.1745(5) 0.1168(4) 0.5669(3) 0.0250(11) Uani 1 1 d .
H86A H 1.1604 0.0811 0.58 0.03 Uiso 1 1 calc R
H86B H 1.2182 0.1089 0.5541 0.03 Uiso 1 1 calc R
N87 N 1.1851(4) 0.1643(3) 0.5961(2) 0.0243(16) Uani 1 1 d .
C91 C 0.7842(6) 0.1389(4) 0.6445(3) 0.0310(12) Uani 1 1 d D
C92 C 0.7187(6) 0.1219(4) 0.6543(3) 0.0310(12) Uani 1 1 d D
H92 H 0.71 0.0827 0.6603 0.037 Uiso 1 1 calc R
C93 C 0.6656(6) 0.1620(4) 0.6554(3) 0.0310(12) Uani 1 1 d D
H93 H 0.6216 0.1508 0.6635 0.037 Uiso 1 1 calc R
C94 C 0.6777(6) 0.2165(4) 0.6449(3) 0.0310(12) Uani 1 1 d D
H94 H 0.6416 0.2436 0.6436 0.037 Uiso 1 1 calc R
C95 C 0.7442(6) 0.2333(4) 0.6358(3) 0.0310(12) Uani 1 1 d D
H95 H 0.7529 0.2723 0.6293 0.037 Uiso 1 1 calc R
C96 C 0.7939(6) 0.1967(4) 0.6360(3) 0.0310(12) Uani 1 1 d D
N97 N 0.8624(5) 0.2117(3) 0.6223(3) 0.0296(12) Uani 1 1 d .
H97 H 0.8836 0.1859 0.6085 0.036 Uiso 1 1 calc R
C98 C 0.8954(6) 0.2616(4) 0.6291(3) 0.0235(14) Uani 1 1 d .
O99 O 0.8683(4) 0.3044(3) 0.6419(2) 0.0450(11) Uani 1 1 d .
C100 C 0.9683(6) 0.2627(4) 0.6169(3) 0.0292(12) Uani 1 1 d D
C101 C 0.9997(6) 0.3135(4) 0.6064(3) 0.0292(12) Uani 1 1 d D
H101 H 0.9734 0.3475 0.6037 0.035 Uiso 1 1 calc R
C102 C 1.0659(6) 0.3156(4) 0.6000(3) 0.0292(12) Uani 1 1 d D
H102 H 1.0853 0.3519 0.5939 0.035 Uiso 1 1 calc R
C103 C 1.1085(6) 0.2682(4) 0.6016(3) 0.0292(12) Uani 1 1 d D
H103 H 1.1547 0.2704 0.5941 0.035 Uiso 1 1 calc R
C104 C 1.0793(6) 0.2166(4) 0.6150(3) 0.0292(12) Uani 1 1 d D
C105 C 1.0101(6) 0.2139(4) 0.6241(3) 0.0292(12) Uani 1 1 d D
H105 H 0.9914 0.18 0.6348 0.035 Uiso 1 1 calc R
C106 C 1.1267(5) 0.1642(4) 0.6219(3) 0.0250(11) Uani 1 1 d .
H10A H 1.1432 0.165 0.6482 0.03 Uiso 1 1 calc R
H10B H 1.1006 0.1281 0.6183 0.03 Uiso 1 1 calc R
C111 C 1.2489(5) 0.1508(4) 0.6175(3) 0.0250(11) Uani 1 1 d .
H11A H 1.2411 0.1168 0.6338 0.03 Uiso 1 1 calc R
H11B H 1.2856 0.1411 0.5996 0.03 Uiso 1 1 calc R
C112 C 1.2694(5) 0.1991(5) 0.6404(4) 0.0385(14) Uani 1 1 d D
C113 C 1.2671(5) 0.1999(5) 0.6802(3) 0.0385(14) Uani 1 1 d D
H113 H 1.2525 0.1665 0.6934 0.046 Uiso 1 1 calc R
C114 C 1.2866(5) 0.2507(4) 0.7010(4) 0.0385(14) Uani 1 1 d D
H114 H 1.2856 0.2518 0.7278 0.046 Uiso 1 1 calc R
C115 C 1.3058(6) 0.2955(5) 0.6807(3) 0.0385(14) Uani 1 1 d D
H115 H 1.3198 0.3288 0.6942 0.046 Uiso 1 1 calc R
N116 N 1.3075(5) 0.2989(4) 0.6424(3) 0.0432(15) Uani 1 1 d D
C117 C 1.2898(6) 0.2523(5) 0.6232(4) 0.0385(14) Uani 1 1 d D
H117 H 1.2907 0.2542 0.5965 0.046 Uiso 1 1 calc R
Zn2 Zn 0.51087(6) 0.21803(4) 0.84979(3) 0.01995(19) Uani 1 1 d .
N201 N 0.4625(4) 0.2560(3) 0.8951(2) 0.0240(11) Uani 1 1 d .
N202 N 0.5930(4) 0.2003(3) 0.8841(2) 0.0240(11) Uani 1 1 d .
N203 N 0.5463(5) 0.1555(3) 0.8121(2) 0.0240(11) Uani 1 1 d .
N204 N 0.4182(5) 0.2113(3) 0.8248(2) 0.0240(11) Uani 1 1 d .
C201 C 0.3978(6) 0.2747(4) 0.8973(3) 0.0269(6) Uani 1 1 d .
C202 C 0.3497(6) 0.2646(4) 0.8714(3) 0.0269(6) Uani 1 1 d .
C203 C 0.3569(6) 0.2332(4) 0.8376(3) 0.0269(6) Uani 1 1 d .
C204 C 0.3040(6) 0.2188(4) 0.8109(3) 0.0269(6) Uani 1 1 d .
H204 H 0.2584 0.2319 0.8121 0.032 Uiso 1 1 calc R
C205 C 0.3296(5) 0.1841(4) 0.7845(3) 0.0269(6) Uani 1 1 d .
H205 H 0.3062 0.1653 0.7647 0.032 Uiso 1 1 calc R
C206 C 0.3999(6) 0.1819(4) 0.7931(3) 0.0269(6) Uani 1 1 d .
C207 C 0.4476(6) 0.1465(4) 0.7713(3) 0.0269(6) Uani 1 1 d .
C208 C 0.5163(6) 0.1380(4) 0.7801(3) 0.0269(6) Uani 1 1 d .
C209 C 0.5621(6) 0.1008(4) 0.7595(3) 0.0269(6) Uani 1 1 d .
H209 H 0.5532 0.083 0.7359 0.032 Uiso 1 1 calc R
C210 C 0.6169(6) 0.0962(4) 0.7788(3) 0.0269(6) Uani 1 1 d .
H210 H 0.6555 0.0742 0.7718 0.032 Uiso 1 1 calc R
C211 C 0.6103(6) 0.1302(4) 0.8132(3) 0.0269(6) Uani 1 1 d .
C212 C 0.6559(5) 0.1326(4) 0.8437(3) 0.0269(6) Uani 1 1 d .
C213 C 0.6477(6) 0.1650(4) 0.8761(3) 0.0269(6) Uani 1 1 d .
C214 C 0.6966(6) 0.1651(4) 0.9073(3) 0.0269(6) Uani 1 1 d .
H214 H 0.7387 0.1451 0.908 0.032 Uiso 1 1 calc R
C215 C 0.6711(5) 0.1988(4) 0.9349(3) 0.0269(6) Uani 1 1 d .
H215 H 0.6904 0.2061 0.9589 0.032 Uiso 1 1 calc R
C216 C 0.6052(6) 0.2222(4) 0.9192(3) 0.0269(6) Uani 1 1 d .
C217 C 0.5588(6) 0.2583(4) 0.9396(3) 0.0269(6) Uani 1 1 d .
C218 C 0.4940(5) 0.2728(4) 0.9284(3) 0.0269(6) Uani 1 1 d .
C219 C 0.4514(6) 0.3062(4) 0.9506(3) 0.0269(6) Uani 1 1 d .
H219 H 0.4617 0.324 0.974 0.032 Uiso 1 1 calc R
C220 C 0.3898(6) 0.3078(4) 0.9309(3) 0.0269(6) Uani 1 1 d .
H220 H 0.3498 0.3275 0.9385 0.032 Uiso 1 1 calc R
C221 C 0.2761(5) 0.2811(4) 0.8817(3) 0.0264(11) Uani 1 1 d D
C222 C 0.2466(5) 0.2587(4) 0.9133(3) 0.0264(11) Uani 1 1 d D
H222 H 0.2728 0.2324 0.9278 0.032 Uiso 1 1 calc R
C223 C 0.1813(5) 0.2711(4) 0.9260(3) 0.0264(11) Uani 1 1 d D
H223 H 0.1632 0.2532 0.9479 0.032 Uiso 1 1 calc R
C224 C 0.1452(6) 0.3094(4) 0.9060(3) 0.0264(11) Uani 1 1 d D
H224 H 0.1003 0.3184 0.9137 0.032 Uiso 1 1 calc R
C225 C 0.1745(6) 0.3383(4) 0.8716(3) 0.0264(11) Uani 1 1 d D
H225 H 0.1503 0.3675 0.8586 0.032 Uiso 1 1 calc R
C226 C 0.2357(6) 0.3212(4) 0.8602(3) 0.0264(11) Uani 1 1 d D
N227 N 0.2644(5) 0.3503(3) 0.8289(3) 0.0318(12) Uani 1 1 d .
H227 H 0.307 0.3617 0.8299 0.038 Uiso 1 1 calc R
C228 C 0.2284(6) 0.3606(4) 0.7980(3) 0.0326(16) Uani 1 1 d .
O229 O 0.1723(4) 0.3362(3) 0.7922(2) 0.0463(12) Uani 1 1 d .
C230 C 0.2567(6) 0.4028(4) 0.7695(3) 0.0260(11) Uani 1 1 d D
C231 C 0.2103(6) 0.4434(4) 0.7560(3) 0.0260(11) Uani 1 1 d D
H231 H 0.1641 0.443 0.7636 0.031 Uiso 1 1 calc R
C232 C 0.2349(5) 0.4846(4) 0.7307(3) 0.0260(11) Uani 1 1 d D
H232 H 0.2045 0.5128 0.7212 0.031 Uiso 1 1 calc R
C233 C 0.3043(6) 0.4860(4) 0.7187(3) 0.0260(11) Uani 1 1 d D
H233 H 0.3208 0.5146 0.702 0.031 Uiso 1 1 calc R
C234 C 0.3482(6) 0.4404(4) 0.7338(3) 0.0260(11) Uani 1 1 d D
C235 C 0.3232(6) 0.4019(4) 0.7598(3) 0.0260(11) Uani 1 1 d D
H235 H 0.3528 0.3745 0.7711 0.031 Uiso 1 1 calc R
C236 C 0.4199(6) 0.4390(4) 0.7189(3) 0.0314(12) Uani 1 1 d .
H23A H 0.4177 0.4296 0.6917 0.038 Uiso 1 1 calc R
H23B H 0.4389 0.4783 0.7211 0.038 Uiso 1 1 calc R
N237 N 0.4648(4) 0.4014(3) 0.7354(2) 0.0201(15) Uani 1 1 d .
C241 C 0.4200(5) 0.1085(4) 0.7404(3) 0.0273(12) Uani 1 1 d D
C242 C 0.3879(5) 0.0587(4) 0.7509(3) 0.0273(12) Uani 1 1 d D
H242 H 0.3816 0.0495 0.7768 0.033 Uiso 1 1 calc R
C243 C 0.3641(5) 0.0210(4) 0.7220(3) 0.0273(12) Uani 1 1 d D
H243 H 0.341 -0.0135 0.7286 0.033 Uiso 1 1 calc R
C244 C 0.3745(5) 0.0347(4) 0.6836(3) 0.0273(12) Uani 1 1 d D
H244 H 0.3613 0.0081 0.6646 0.033 Uiso 1 1 calc R
C245 C 0.4025(5) 0.0842(4) 0.6742(3) 0.0273(12) Uani 1 1 d D
H245 H 0.4062 0.095 0.6485 0.033 Uiso 1 1 calc R
C246 C 0.4273(5) 0.1216(4) 0.7032(3) 0.0273(12) Uani 1 1 d D
N247 N 0.4501(4) 0.1807(3) 0.6925(3) 0.0318(12) Uani 1 1 d .
H247 H 0.4517 0.2065 0.7107 0.038 Uiso 1 1 calc R
C248 C 0.4691(6) 0.1992(4) 0.6572(3) 0.0326(16) Uani 1 1 d .
O249 O 0.4769(4) 0.1645(3) 0.6302(2) 0.0463(12) Uani 1 1 d .
C250 C 0.4802(5) 0.2601(4) 0.6532(3) 0.0308(12) Uani 1 1 d D
C251 C 0.4716(5) 0.2852(4) 0.6181(3) 0.0308(12) Uani 1 1 d D
H251 H 0.459 0.2619 0.5973 0.037 Uiso 1 1 calc R
C252 C 0.4813(5) 0.3445(4) 0.6129(3) 0.0308(12) Uani 1 1 d D
H252 H 0.4752 0.3611 0.5886 0.037 Uiso 1 1 calc R
C253 C 0.4991(5) 0.3780(4) 0.6421(3) 0.0308(12) Uani 1 1 d D
H253 H 0.5046 0.4182 0.6381 0.037 Uiso 1 1 calc R
C254 C 0.5100(6) 0.3559(4) 0.6785(3) 0.0308(12) Uani 1 1 d D
C255 C 0.5002(5) 0.2966(4) 0.6828(3) 0.0308(12) Uani 1 1 d D
H255 H 0.5074 0.2802 0.707 0.037 Uiso 1 1 calc R
C256 C 0.5236(6) 0.3938(4) 0.7111(3) 0.0314(12) Uani 1 1 d .
H25A H 0.5612 0.3771 0.7261 0.038 Uiso 1 1 calc R
H25B H 0.5385 0.4319 0.7018 0.038 Uiso 1 1 calc R
C261 C 0.4870(6) 0.4269(4) 0.7726(3) 0.0314(12) Uani 1 1 d .
H26A H 0.51 0.4643 0.7681 0.038 Uiso 1 1 calc R
H26B H 0.4468 0.4341 0.7886 0.038 Uiso 1 1 calc R
C262 C 0.5343(5) 0.3866(4) 0.7921(3) 0.0246(12) Uani 1 1 d D
C263 C 0.6013(5) 0.3963(4) 0.7978(3) 0.0246(12) Uani 1 1 d D
H263 H 0.6203 0.4314 0.789 0.03 Uiso 1 1 calc R
C264 C 0.6425(5) 0.3581(4) 0.8156(3) 0.0246(12) Uani 1 1 d D
H264 H 0.6892 0.3667 0.8191 0.03 Uiso 1 1 calc R
C265 C 0.6165(5) 0.3072(4) 0.8284(3) 0.0246(12) Uani 1 1 d D
H265 H 0.6456 0.2796 0.8398 0.03 Uiso 1 1 calc R
N266 N 0.5489(5) 0.2961(3) 0.8249(2) 0.0206(12) Uani 1 1 d D
C267 C 0.5110(6) 0.3324(3) 0.8086(3) 0.0246(12) Uani 1 1 d D
H267 H 0.4639 0.3238 0.807 0.03 Uiso 1 1 calc R
C271 C 0.5850(6) 0.2792(4) 0.9772(3) 0.0431(14) Uani 1 1 d D
C272 C 0.6313(6) 0.3217(4) 0.9804(3) 0.0431(14) Uani 1 1 d D
H272 H 0.6495 0.3388 0.9583 0.052 Uiso 1 1 calc R
C273 C 0.6530(6) 0.3411(4) 1.0156(3) 0.0431(14) Uani 1 1 d D
H273 H 0.6857 0.3712 1.0165 0.052 Uiso 1 1 calc R
C274 C 0.6302(6) 0.3195(4) 1.0478(3) 0.0431(14) Uani 1 1 d D
H274 H 0.6467 0.3328 1.0714 0.052 Uiso 1 1 calc R
C275 C 0.5802(6) 0.2756(4) 1.0456(3) 0.0431(14) Uani 1 1 d D
H275 H 0.5616 0.26 1.0681 0.052 Uiso 1 1 calc R
C276 C 0.5586(7) 0.2554(4) 1.0112(4) 0.0431(14) Uani 1 1 d D
N277 N 0.5073(5) 0.2102(3) 1.0086(3) 0.0318(12) Uani 1 1 d .
H277 H 0.4643 0.2191 1.012 0.038 Uiso 1 1 calc R
C278 C 0.5251(6) 0.1528(4) 1.0008(3) 0.0326(16) Uani 1 1 d .
O279 O 0.5837(4) 0.1377(3) 1.0013(2) 0.0463(12) Uani 1 1 d .
C280 C 0.4681(7) 0.1153(5) 0.9923(4) 0.0616(18) Uani 1 1 d D
C281 C 0.4598(7) 0.0649(5) 1.0109(3) 0.0616(18) Uani 1 1 d D
H281 H 0.4903 0.0549 1.0305 0.074 Uiso 1 1 calc R
C282 C 0.4050(7) 0.0261(5) 1.0011(3) 0.0616(18) Uani 1 1 d D
H282 H 0.3977 -0.0088 1.0145 0.074 Uiso 1 1 calc R
C283 C 0.3632(7) 0.0428(5) 0.9708(4) 0.0616(18) Uani 1 1 d D
H283 H 0.3282 0.0173 0.9629 0.074 Uiso 1 1 calc R
C284 C 0.3712(8) 0.0948(5) 0.9522(4) 0.0616(18) Uani 1 1 d D
C285 C 0.4202(7) 0.1298(5) 0.9633(4) 0.0616(18) Uani 1 1 d D
H285 H 0.4241 0.1664 0.9515 0.074 Uiso 1 1 calc R
C286 C 0.3179(6) 0.1084(4) 0.9228(3) 0.0314(12) Uani 1 1 d .
H28A H 0.2734 0.1115 0.9355 0.038 Uiso 1 1 calc R
H28B H 0.3283 0.1467 0.9118 0.038 Uiso 1 1 calc R
N287 N 0.3117(4) 0.0683(3) 0.8929(2) 0.0201(15) Uani 1 1 d .
C291 C 0.7154(5) 0.0918(4) 0.8432(3) 0.0364(13) Uani 1 1 d D
C292 C 0.7801(6) 0.1056(4) 0.8330(3) 0.0364(13) Uani 1 1 d D
H292 H 0.7891 0.1445 0.8264 0.044 Uiso 1 1 calc R
C293 C 0.8326(6) 0.0678(4) 0.8316(3) 0.0364(13) Uani 1 1 d D
H293 H 0.877 0.0793 0.8243 0.044 Uiso 1 1 calc R
C294 C 0.8177(6) 0.0107(4) 0.8416(4) 0.0364(13) Uani 1 1 d D
H294 H 0.8533 -0.0169 0.8407 0.044 Uiso 1 1 calc R
C295 C 0.7561(5) -0.0073(4) 0.8523(4) 0.0364(13) Uani 1 1 d D
H295 H 0.7488 -0.0465 0.8587 0.044 Uiso 1 1 calc R
C296 C 0.7016(5) 0.0330(4) 0.8541(4) 0.0364(13) Uani 1 1 d D
N297 N 0.6367(5) 0.0190(3) 0.8640(3) 0.0318(12) Uani 1 1 d .
H297 H 0.6142 0.0474 0.8748 0.038 Uiso 1 1 calc R
C298 C 0.6004(6) -0.0300(4) 0.8606(3) 0.0326(16) Uani 1 1 d .
O299 O 0.6296(4) -0.0761(3) 0.8487(2) 0.0463(12) Uani 1 1 d .
C300 C 0.5289(6) -0.0311(4) 0.8696(3) 0.0240(11) Uani 1 1 d D
C301 C 0.5043(5) -0.0835(4) 0.8843(3) 0.0240(11) Uani 1 1 d D
H301 H 0.5327 -0.1164 0.8865 0.029 Uiso 1 1 calc R
C302 C 0.4340(5) -0.0848(4) 0.8957(3) 0.0240(11) Uani 1 1 d D
H302 H 0.4151 -0.1194 0.9055 0.029 Uiso 1 1 calc R
C303 C 0.3945(6) -0.0364(4) 0.8924(3) 0.0240(11) Uani 1 1 d D
H303 H 0.3487 -0.0386 0.9007 0.029 Uiso 1 1 calc R
C304 C 0.4174(6) 0.0156(4) 0.8779(3) 0.0240(11) Uani 1 1 d D
C305 C 0.4855(6) 0.0153(4) 0.8689(3) 0.0240(11) Uani 1 1 d D
H305 H 0.5045 0.0511 0.8613 0.029 Uiso 1 1 calc R
C306 C 0.3727(6) 0.0668(4) 0.8701(3) 0.0314(12) Uani 1 1 d .
H30A H 0.399 0.1025 0.8747 0.038 Uiso 1 1 calc R
H30B H 0.3596 0.0664 0.8432 0.038 Uiso 1 1 calc R
C311 C 0.2516(6) 0.0783(4) 0.8725(3) 0.0314(12) Uani 1 1 d .
H31A H 0.2586 0.1122 0.856 0.038 Uiso 1 1 calc R
H31B H 0.215 0.0881 0.8905 0.038 Uiso 1 1 calc R
C312 C 0.2266(5) 0.0249(4) 0.8468(4) 0.0347(14) Uani 1 1 d D
C313 C 0.2291(5) 0.0242(4) 0.8085(3) 0.0347(14) Uani 1 1 d D
H313 H 0.2431 0.0571 0.7945 0.042 Uiso 1 1 calc R
C314 C 0.2094(5) -0.0290(4) 0.7900(4) 0.0347(14) Uani 1 1 d D
H314 H 0.2114 -0.0323 0.7634 0.042 Uiso 1 1 calc R
C315 C 0.1882(6) -0.0731(4) 0.8111(4) 0.0347(14) Uani 1 1 d D
H315 H 0.1747 -0.1078 0.799 0.042 Uiso 1 1 calc R
N316 N 0.1855(5) -0.0701(4) 0.8492(3) 0.0432(15) Uani 1 1 d D
C317 C 0.2074(6) -0.0254(4) 0.8666(4) 0.0347(14) Uani 1 1 d D
H317 H 0.2107 -0.0261 0.8933 0.042 Uiso 1 1 calc R

loop_
_atom_site_aniso_label
_atom_site_aniso_U_11
_atom_site_aniso_U_22
_atom_site_aniso_U_33
_atom_site_aniso_U_23
_atom_site_aniso_U_13
_atom_site_aniso_U_12
Zn1 0.0236(4) 0.0076(3) 0.0286(4) -0.0001(3) -0.0019(4) 0.0022(3)
N1 0.022(3) 0.0064(19) 0.026(3) 0.0009(19) 0.003(2) 0.0013(19)
N2 0.022(3) 0.0064(19) 0.026(3) 0.0009(19) 0.003(2) 0.0013(19)
N3 0.022(3) 0.0064(19) 0.026(3) 0.0009(19) 0.003(2) 0.0013(19)
N4 0.022(3) 0.0064(19) 0.026(3) 0.0009(19) 0.003(2) 0.0013(19)
C1 0.0316(17) 0.0055(10) 0.0289(15) 0.0022(10) -0.0044(12) 0.0024(11)
C2 0.0316(17) 0.0055(10) 0.0289(15) 0.0022(10) -0.0044(12) 0.0024(11)
C3 0.0316(17) 0.0055(10) 0.0289(15) 0.0022(10) -0.0044(12) 0.0024(11)
C4 0.0316(17) 0.0055(10) 0.0289(15) 0.0022(10) -0.0044(12) 0.0024(11)
C5 0.0316(17) 0.0055(10) 0.0289(15) 0.0022(10) -0.0044(12) 0.0024(11)
C6 0.0316(17) 0.0055(10) 0.0289(15) 0.0022(10) -0.0044(12) 0.0024(11)
C7 0.0316(17) 0.0055(10) 0.0289(15) 0.0022(10) -0.0044(12) 0.0024(11)
C8 0.0316(17) 0.0055(10) 0.0289(15) 0.0022(10) -0.0044(12) 0.0024(11)
C9 0.0316(17) 0.0055(10) 0.0289(15) 0.0022(10) -0.0044(12) 0.0024(11)
C10 0.0316(17) 0.0055(10) 0.0289(15) 0.0022(10) -0.0044(12) 0.0024(11)
C11 0.0316(17) 0.0055(10) 0.0289(15) 0.0022(10) -0.0044(12) 0.0024(11)
C12 0.0316(17) 0.0055(10) 0.0289(15) 0.0022(10) -0.0044(12) 0.0024(11)
C13 0.0316(17) 0.0055(10) 0.0289(15) 0.0022(10) -0.0044(12) 0.0024(11)
C14 0.0316(17) 0.0055(10) 0.0289(15) 0.0022(10) -0.0044(12) 0.0024(11)
C15 0.0316(17) 0.0055(10) 0.0289(15) 0.0022(10) -0.0044(12) 0.0024(11)
C16 0.0316(17) 0.0055(10) 0.0289(15) 0.0022(10) -0.0044(12) 0.0024(11)
C17 0.0316(17) 0.0055(10) 0.0289(15) 0.0022(10) -0.0044(12) 0.0024(11)
C18 0.0316(17) 0.0055(10) 0.0289(15) 0.0022(10) -0.0044(12) 0.0024(11)
C19 0.0316(17) 0.0055(10) 0.0289(15) 0.0022(10) -0.0044(12) 0.0024(11)
C20 0.0316(17) 0.0055(10) 0.0289(15) 0.0022(10) -0.0044(12) 0.0024(11)
C21 0.028(3) 0.018(2) 0.041(3) -0.001(2) 0.009(2) 0.005(2)
C22 0.028(3) 0.018(2) 0.041(3) -0.001(2) 0.009(2) 0.005(2)
C23 0.028(3) 0.018(2) 0.041(3) -0.001(2) 0.009(2) 0.005(2)
C24 0.028(3) 0.018(2) 0.041(3) -0.001(2) 0.009(2) 0.005(2)
C25 0.028(3) 0.018(2) 0.041(3) -0.001(2) 0.009(2) 0.005(2)
C26 0.028(3) 0.018(2) 0.041(3) -0.001(2) 0.009(2) 0.005(2)
N27 0.034(3) 0.019(2) 0.035(3) -0.007(2) 0.006(2) 0.002(2)
C28 0.034(4) 0.007(2) 0.030(3) -0.002(2) -0.001(3) 0.004(2)
O29 0.051(3) 0.0202(19) 0.063(3) -0.001(2) 0.002(2) 0.002(2)
C30 0.029(3) 0.0108(19) 0.036(3) 0.002(2) -0.005(2) 0.006(2)
C31 0.029(3) 0.0108(19) 0.036(3) 0.002(2) -0.005(2) 0.006(2)
C32 0.029(3) 0.0108(19) 0.036(3) 0.002(2) -0.005(2) 0.006(2)
C33 0.029(3) 0.0108(19) 0.036(3) 0.002(2) -0.005(2) 0.006(2)
C34 0.029(3) 0.0108(19) 0.036(3) 0.002(2) -0.005(2) 0.006(2)
C35 0.029(3) 0.0108(19) 0.036(3) 0.002(2) -0.005(2) 0.006(2)
C36 0.024(3) 0.013(2) 0.037(3) -0.004(2) -0.004(2) -0.003(2)
N37 0.018(4) 0.019(3) 0.037(4) -0.001(3) -0.002(3) 0.006(3)
C41 0.031(3) 0.012(2) 0.029(3) -0.0035(19) -0.002(2) 0.004(2)
C42 0.031(3) 0.012(2) 0.029(3) -0.0035(19) -0.002(2) 0.004(2)
C43 0.031(3) 0.012(2) 0.029(3) -0.0035(19) -0.002(2) 0.004(2)
C44 0.031(3) 0.012(2) 0.029(3) -0.0035(19) -0.002(2) 0.004(2)
C45 0.031(3) 0.012(2) 0.029(3) -0.0035(19) -0.002(2) 0.004(2)
C46 0.031(3) 0.012(2) 0.029(3) -0.0035(19) -0.002(2) 0.004(2)
N47 0.034(3) 0.019(2) 0.035(3) -0.007(2) 0.006(2) 0.002(2)
C48 0.034(4) 0.007(2) 0.030(3) -0.002(2) -0.001(3) 0.004(2)
O49 0.051(3) 0.0202(19) 0.063(3) -0.001(2) 0.002(2) 0.002(2)
C50 0.046(3) 0.012(2) 0.033(3) -0.0054(18) -0.008(3) -0.003(2)
C51 0.046(3) 0.012(2) 0.033(3) -0.0054(18) -0.008(3) -0.003(2)
C52 0.046(3) 0.012(2) 0.033(3) -0.0054(18) -0.008(3) -0.003(2)
C53 0.046(3) 0.012(2) 0.033(3) -0.0054(18) -0.008(3) -0.003(2)
C54 0.046(3) 0.012(2) 0.033(3) -0.0054(18) -0.008(3) -0.003(2)
C55 0.046(3) 0.012(2) 0.033(3) -0.0054(18) -0.008(3) -0.003(2)
C56 0.024(3) 0.013(2) 0.037(3) -0.004(2) -0.004(2) -0.003(2)
C61 0.024(3) 0.013(2) 0.037(3) -0.004(2) -0.004(2) -0.003(2)
C62 0.023(3) 0.018(3) 0.034(3) 0.010(2) -0.007(3) 0.000(2)
C63 0.023(3) 0.018(3) 0.034(3) 0.010(2) -0.007(3) 0.000(2)
C64 0.023(3) 0.018(3) 0.034(3) 0.010(2) -0.007(3) 0.000(2)
C65 0.023(3) 0.018(3) 0.034(3) 0.010(2) -0.007(3) 0.000(2)
N66 0.034(4) 0.005(2) 0.023(3) -0.006(2) -0.005(2) 0.004(2)
C67 0.023(3) 0.018(3) 0.034(3) 0.010(2) -0.007(3) 0.000(2)
C71 0.044(3) 0.015(2) 0.035(3) 0.003(2) -0.005(3) 0.000(2)
C72 0.044(3) 0.015(2) 0.035(3) 0.003(2) -0.005(3) 0.000(2)
C73 0.044(3) 0.015(2) 0.035(3) 0.003(2) -0.005(3) 0.000(2)
C74 0.044(3) 0.015(2) 0.035(3) 0.003(2) -0.005(3) 0.000(2)
C75 0.044(3) 0.015(2) 0.035(3) 0.003(2) -0.005(3) 0.000(2)
C76 0.044(3) 0.015(2) 0.035(3) 0.003(2) -0.005(3) 0.000(2)
N77 0.034(3) 0.019(2) 0.035(3) -0.007(2) 0.006(2) 0.002(2)
C78 0.034(4) 0.007(2) 0.030(3) -0.002(2) -0.001(3) 0.004(2)
O79 0.051(3) 0.0202(19) 0.063(3) -0.001(2) 0.002(2) 0.002(2)
C80 0.056(4) 0.018(2) 0.040(3) 0.000(2) 0.007(3) 0.004(2)
C81 0.056(4) 0.018(2) 0.040(3) 0.000(2) 0.007(3) 0.004(2)
C82 0.056(4) 0.018(2) 0.040(3) 0.000(2) 0.007(3) 0.004(2)
C83 0.056(4) 0.018(2) 0.040(3) 0.000(2) 0.007(3) 0.004(2)
C84 0.056(4) 0.018(2) 0.040(3) 0.000(2) 0.007(3) 0.004(2)
C85 0.056(4) 0.018(2) 0.040(3) 0.000(2) 0.007(3) 0.004(2)
C86 0.024(3) 0.013(2) 0.037(3) -0.004(2) -0.004(2) -0.003(2)
N87 0.018(4) 0.019(3) 0.037(4) -0.001(3) -0.002(3) 0.006(3)
C91 0.032(3) 0.018(2) 0.043(3) -0.012(2) -0.002(3) -0.001(2)
C92 0.032(3) 0.018(2) 0.043(3) -0.012(2) -0.002(3) -0.001(2)
C93 0.032(3) 0.018(2) 0.043(3) -0.012(2) -0.002(3) -0.001(2)
C94 0.032(3) 0.018(2) 0.043(3) -0.012(2) -0.002(3) -0.001(2)
C95 0.032(3) 0.018(2) 0.043(3) -0.012(2) -0.002(3) -0.001(2)
C96 0.032(3) 0.018(2) 0.043(3) -0.012(2) -0.002(3) -0.001(2)
N97 0.034(3) 0.019(2) 0.035(3) -0.007(2) 0.006(2) 0.002(2)
C98 0.034(4) 0.007(2) 0.030(3) -0.002(2) -0.001(3) 0.004(2)
O99 0.051(3) 0.0202(19) 0.063(3) -0.001(2) 0.002(2) 0.002(2)
C100 0.027(3) 0.016(2) 0.045(3) 0.006(2) 0.006(3) 0.004(2)
C101 0.027(3) 0.016(2) 0.045(3) 0.006(2) 0.006(3) 0.004(2)
C102 0.027(3) 0.016(2) 0.045(3) 0.006(2) 0.006(3) 0.004(2)
C103 0.027(3) 0.016(2) 0.045(3) 0.006(2) 0.006(3) 0.004(2)
C104 0.027(3) 0.016(2) 0.045(3) 0.006(2) 0.006(3) 0.004(2)
C105 0.027(3) 0.016(2) 0.045(3) 0.006(2) 0.006(3) 0.004(2)
C106 0.024(3) 0.013(2) 0.037(3) -0.004(2) -0.004(2) -0.003(2)
C111 0.024(3) 0.013(2) 0.037(3) -0.004(2) -0.004(2) -0.003(2)
C112 0.038(4) 0.033(3) 0.045(3) -0.001(3) -0.002(3) -0.002(3)
C113 0.038(4) 0.033(3) 0.045(3) -0.001(3) -0.002(3) -0.002(3)
C114 0.038(4) 0.033(3) 0.045(3) -0.001(3) -0.002(3) -0.002(3)
C115 0.038(4) 0.033(3) 0.045(3) -0.001(3) -0.002(3) -0.002(3)
N116 0.036(4) 0.030(3) 0.063(4) -0.004(3) 0.006(3) 0.000(3)
C117 0.038(4) 0.033(3) 0.045(3) -0.001(3) -0.002(3) -0.002(3)
Zn2 0.0236(4) 0.0076(3) 0.0286(4) -0.0001(3) -0.0019(4) 0.0022(3)
N201 0.028(3) 0.012(2) 0.032(3) -0.001(2) 0.000(2) 0.004(2)
N202 0.028(3) 0.012(2) 0.032(3) -0.001(2) 0.000(2) 0.004(2)
N203 0.028(3) 0.012(2) 0.032(3) -0.001(2) 0.000(2) 0.004(2)
N204 0.028(3) 0.012(2) 0.032(3) -0.001(2) 0.000(2) 0.004(2)
C201 0.0234(16) 0.0196(13) 0.0376(17) 0.0014(11) 0.0013(13) 0.0032(12)
C202 0.0234(16) 0.0196(13) 0.0376(17) 0.0014(11) 0.0013(13) 0.0032(12)
C203 0.0234(16) 0.0196(13) 0.0376(17) 0.0014(11) 0.0013(13) 0.0032(12)
C204 0.0234(16) 0.0196(13) 0.0376(17) 0.0014(11) 0.0013(13) 0.0032(12)
C205 0.0234(16) 0.0196(13) 0.0376(17) 0.0014(11) 0.0013(13) 0.0032(12)
C206 0.0234(16) 0.0196(13) 0.0376(17) 0.0014(11) 0.0013(13) 0.0032(12)
C207 0.0234(16) 0.0196(13) 0.0376(17) 0.0014(11) 0.0013(13) 0.0032(12)
C208 0.0234(16) 0.0196(13) 0.0376(17) 0.0014(11) 0.0013(13) 0.0032(12)
C209 0.0234(16) 0.0196(13) 0.0376(17) 0.0014(11) 0.0013(13) 0.0032(12)
C210 0.0234(16) 0.0196(13) 0.0376(17) 0.0014(11) 0.0013(13) 0.0032(12)
C211 0.0234(16) 0.0196(13) 0.0376(17) 0.0014(11) 0.0013(13) 0.0032(12)
C212 0.0234(16) 0.0196(13) 0.0376(17) 0.0014(11) 0.0013(13) 0.0032(12)
C213 0.0234(16) 0.0196(13) 0.0376(17) 0.0014(11) 0.0013(13) 0.0032(12)
C214 0.0234(16) 0.0196(13) 0.0376(17) 0.0014(11) 0.0013(13) 0.0032(12)
C215 0.0234(16) 0.0196(13) 0.0376(17) 0.0014(11) 0.0013(13) 0.0032(12)
C216 0.0234(16) 0.0196(13) 0.0376(17) 0.0014(11) 0.0013(13) 0.0032(12)
C217 0.0234(16) 0.0196(13) 0.0376(17) 0.0014(11) 0.0013(13) 0.0032(12)
C218 0.0234(16) 0.0196(13) 0.0376(17) 0.0014(11) 0.0013(13) 0.0032(12)
C219 0.0234(16) 0.0196(13) 0.0376(17) 0.0014(11) 0.0013(13) 0.0032(12)
C220 0.0234(16) 0.0196(13) 0.0376(17) 0.0014(11) 0.0013(13) 0.0032(12)
C221 0.030(3) 0.012(2) 0.037(3) 0.000(2) 0.003(2) 0.002(2)
C222 0.030(3) 0.012(2) 0.037(3) 0.000(2) 0.003(2) 0.002(2)
C223 0.030(3) 0.012(2) 0.037(3) 0.000(2) 0.003(2) 0.002(2)
C224 0.030(3) 0.012(2) 0.037(3) 0.000(2) 0.003(2) 0.002(2)
C225 0.030(3) 0.012(2) 0.037(3) 0.000(2) 0.003(2) 0.002(2)
C226 0.030(3) 0.012(2) 0.037(3) 0.000(2) 0.003(2) 0.002(2)
N227 0.028(3) 0.013(2) 0.054(3) 0.002(2) 0.001(3) -0.004(2)
C228 0.040(4) 0.013(3) 0.045(4) -0.004(3) 0.001(3) -0.006(3)
O229 0.055(3) 0.0211(19) 0.062(3) -0.009(2) 0.017(3) -0.0043(19)
C230 0.031(3) 0.015(2) 0.032(3) -0.001(2) -0.005(2) -0.001(2)
C231 0.031(3) 0.015(2) 0.032(3) -0.001(2) -0.005(2) -0.001(2)
C232 0.031(3) 0.015(2) 0.032(3) -0.001(2) -0.005(2) -0.001(2)
C233 0.031(3) 0.015(2) 0.032(3) -0.001(2) -0.005(2) -0.001(2)
C234 0.031(3) 0.015(2) 0.032(3) -0.001(2) -0.005(2) -0.001(2)
C235 0.031(3) 0.015(2) 0.032(3) -0.001(2) -0.005(2) -0.001(2)
C236 0.038(3) 0.012(2) 0.045(3) 0.003(2) 0.001(3) 0.006(2)
N237 0.030(4) 0.007(3) 0.024(4) -0.001(3) 0.001(3) -0.003(3)
C241 0.023(3) 0.014(2) 0.045(3) -0.009(2) 0.003(3) -0.004(2)
C242 0.023(3) 0.014(2) 0.045(3) -0.009(2) 0.003(3) -0.004(2)
C243 0.023(3) 0.014(2) 0.045(3) -0.009(2) 0.003(3) -0.004(2)
C244 0.023(3) 0.014(2) 0.045(3) -0.009(2) 0.003(3) -0.004(2)
C245 0.023(3) 0.014(2) 0.045(3) -0.009(2) 0.003(3) -0.004(2)
C246 0.023(3) 0.014(2) 0.045(3) -0.009(2) 0.003(3) -0.004(2)
N247 0.028(3) 0.013(2) 0.054(3) 0.002(2) 0.001(3) -0.004(2)
C248 0.040(4) 0.013(3) 0.045(4) -0.004(3) 0.001(3) -0.006(3)
O249 0.055(3) 0.0211(19) 0.062(3) -0.009(2) 0.017(3) -0.0043(19)
C250 0.035(3) 0.030(2) 0.028(3) 0.001(2) 0.004(2) -0.001(2)
C251 0.035(3) 0.030(2) 0.028(3) 0.001(2) 0.004(2) -0.001(2)
C252 0.035(3) 0.030(2) 0.028(3) 0.001(2) 0.004(2) -0.001(2)
C253 0.035(3) 0.030(2) 0.028(3) 0.001(2) 0.004(2) -0.001(2)
C254 0.035(3) 0.030(2) 0.028(3) 0.001(2) 0.004(2) -0.001(2)
C255 0.035(3) 0.030(2) 0.028(3) 0.001(2) 0.004(2) -0.001(2)
C256 0.038(3) 0.012(2) 0.045(3) 0.003(2) 0.001(3) 0.006(2)
C261 0.038(3) 0.012(2) 0.045(3) 0.003(2) 0.001(3) 0.006(2)
C262 0.019(3) 0.012(2) 0.042(3) 0.003(2) -0.002(3) -0.006(2)
C263 0.019(3) 0.012(2) 0.042(3) 0.003(2) -0.002(3) -0.006(2)
C264 0.019(3) 0.012(2) 0.042(3) 0.003(2) -0.002(3) -0.006(2)
C265 0.019(3) 0.012(2) 0.042(3) 0.003(2) -0.002(3) -0.006(2)
N266 0.034(4) 0.005(2) 0.023(3) -0.006(2) -0.005(2) 0.004(2)
C267 0.019(3) 0.012(2) 0.042(3) 0.003(2) -0.002(3) -0.006(2)
C271 0.058(4) 0.029(3) 0.042(3) 0.003(2) -0.009(3) -0.017(2)
C272 0.058(4) 0.029(3) 0.042(3) 0.003(2) -0.009(3) -0.017(2)
C273 0.058(4) 0.029(3) 0.042(3) 0.003(2) -0.009(3) -0.017(2)
C274 0.058(4) 0.029(3) 0.042(3) 0.003(2) -0.009(3) -0.017(2)
C275 0.058(4) 0.029(3) 0.042(3) 0.003(2) -0.009(3) -0.017(2)
C276 0.058(4) 0.029(3) 0.042(3) 0.003(2) -0.009(3) -0.017(2)
N277 0.028(3) 0.013(2) 0.054(3) 0.002(2) 0.001(3) -0.004(2)
C278 0.040(4) 0.013(3) 0.045(4) -0.004(3) 0.001(3) -0.006(3)
O279 0.055(3) 0.0211(19) 0.062(3) -0.009(2) 0.017(3) -0.0043(19)
C280 0.084(5) 0.047(3) 0.054(4) 0.001(3) -0.017(3) -0.035(3)
C281 0.084(5) 0.047(3) 0.054(4) 0.001(3) -0.017(3) -0.035(3)
C282 0.084(5) 0.047(3) 0.054(4) 0.001(3) -0.017(3) -0.035(3)
C283 0.084(5) 0.047(3) 0.054(4) 0.001(3) -0.017(3) -0.035(3)
C284 0.084(5) 0.047(3) 0.054(4) 0.001(3) -0.017(3) -0.035(3)
C285 0.084(5) 0.047(3) 0.054(4) 0.001(3) -0.017(3) -0.035(3)
C286 0.038(3) 0.012(2) 0.045(3) 0.003(2) 0.001(3) 0.006(2)
N287 0.030(4) 0.007(3) 0.024(4) -0.001(3) 0.001(3) -0.003(3)
C291 0.017(3) 0.015(2) 0.077(4) 0.003(3) -0.002(3) 0.004(2)
C292 0.017(3) 0.015(2) 0.077(4) 0.003(3) -0.002(3) 0.004(2)
C293 0.017(3) 0.015(2) 0.077(4) 0.003(3) -0.002(3) 0.004(2)
C294 0.017(3) 0.015(2) 0.077(4) 0.003(3) -0.002(3) 0.004(2)
C295 0.017(3) 0.015(2) 0.077(4) 0.003(3) -0.002(3) 0.004(2)
C296 0.017(3) 0.015(2) 0.077(4) 0.003(3) -0.002(3) 0.004(2)
N297 0.028(3) 0.013(2) 0.054(3) 0.002(2) 0.001(3) -0.004(2)
C298 0.040(4) 0.013(3) 0.045(4) -0.004(3) 0.001(3) -0.006(3)
O299 0.055(3) 0.0211(19) 0.062(3) -0.009(2) 0.017(3) -0.0043(19)
C300 0.026(3) 0.008(2) 0.038(3) -0.001(2) 0.005(2) -0.003(2)
C301 0.026(3) 0.008(2) 0.038(3) -0.001(2) 0.005(2) -0.003(2)
C302 0.026(3) 0.008(2) 0.038(3) -0.001(2) 0.005(2) -0.003(2)
C303 0.026(3) 0.008(2) 0.038(3) -0.001(2) 0.005(2) -0.003(2)
C304 0.026(3) 0.008(2) 0.038(3) -0.001(2) 0.005(2) -0.003(2)
C305 0.026(3) 0.008(2) 0.038(3) -0.001(2) 0.005(2) -0.003(2)
C306 0.038(3) 0.012(2) 0.045(3) 0.003(2) 0.001(3) 0.006(2)
C311 0.038(3) 0.012(2) 0.045(3) 0.003(2) 0.001(3) 0.006(2)
C312 0.030(3) 0.023(2) 0.051(4) 0.008(3) -0.001(3) 0.000(2)
C313 0.030(3) 0.023(2) 0.051(4) 0.008(3) -0.001(3) 0.000(2)
C314 0.030(3) 0.023(2) 0.051(4) 0.008(3) -0.001(3) 0.000(2)
C315 0.030(3) 0.023(2) 0.051(4) 0.008(3) -0.001(3) 0.000(2)
N316 0.036(4) 0.030(3) 0.063(4) -0.004(3) 0.006(3) 0.000(3)
C317 0.030(3) 0.023(2) 0.051(4) 0.008(3) -0.001(3) 0.000(2)

loop_
_atom_type_symbol
_atom_type_description
_atom_type_scat_dispersion_real
_atom_type_scat_dispersion_imag
_atom_type_scat_source
C C 0.0033 0.0016 'International Tables Vol C Tables 4.2.6.8 and 6.1.1.4'
H H 0 0 'International Tables Vol C Tables 4.2.6.8 and 6.1.1.4'
N N 0.0061 0.0033 'International Tables Vol C Tables 4.2.6.8 and 6.1.1.4'
O O 0.0106 0.006 'International Tables Vol C Tables 4.2.6.8 and 6.1.1.4'
Zn Zn 0.2839 1.4301 'International Tables Vol C Tables 4.2.6.8 and 6.1.1.4'

loop_
_geom_angle_atom_site_label_1
_geom_angle_atom_site_label_2
_geom_angle_atom_site_label_3
_geom_angle
N2 Zn1 N1 88.8(3)
N2 Zn1 N4 159.7(3)
N1 Zn1 N4 87.8(3)
N2 Zn1 N3 86.9(3)
N1 Zn1 N3 159.9(3)
N4 Zn1 N3 89.5(3)
N2 Zn1 N66 97.9(3)
N1 Zn1 N66 103.3(3)
N4 Zn1 N66 102.4(3)
N3 Zn1 N66 96.7(3)
C18 N1 C1 103.8(8)
C18 N1 Zn1 127.9(7)
C1 N1 Zn1 128.3(6)
C6 N2 C3 105.4(8)
C6 N2 Zn1 126.3(7)
C3 N2 Zn1 126.9(7)
C8 N3 C11 104.4(8)
C8 N3 Zn1 128.5(7)
C11 N3 Zn1 126.8(7)
C16 N4 C13 108.0(8)
C16 N4 Zn1 127.4(7)
C13 N4 Zn1 124.4(7)
N1 C1 C2 123.8(9)
N1 C1 C20 112.6(9)
C2 C1 C20 123.0(10)
C3 C2 C1 124.9(10)
C3 C2 C21 115.8(10)
C1 C2 C21 118.5(10)
N2 C3 C2 125.7(9)
N2 C3 C4 109.9(9)
C2 C3 C4 124.4(10)
C5 C4 C3 106.6(10)
C5 C4 H4 126.7
C3 C4 H4 126.7
C4 C5 C6 109.5(9)
C4 C5 H5 125.3
C6 C5 H5 125.3
N2 C6 C7 126.6(9)
N2 C6 C5 108.6(9)
C7 C6 C5 124.7(9)
C6 C7 C8 122.2(9)
C6 C7 C71 118.5(9)
C8 C7 C71 119.1(10)
N3 C8 C9 113.5(9)
N3 C8 C7 125.2(10)
C9 C8 C7 121.2(10)
C10 C9 C8 106.6(10)
C10 C9 H9 126.7
C8 C9 H9 126.7
C9 C10 C11 107.4(10)
C9 C10 H10 126.3
C11 C10 H10 126.3
N3 C11 C12 123.2(9)
N3 C11 C10 108.2(9)
C12 C11 C10 128.5(9)
C13 C12 C11 126.1(10)
C13 C12 C91 119.0(9)
C11 C12 C91 114.4(9)
C12 C13 N4 129.1(9)
C12 C13 C14 123.0(10)
N4 C13 C14 107.9(9)
C15 C14 C13 106.5(9)
C15 C14 H14 126.7
C13 C14 H14 126.7
C14 C15 C16 107.4(9)
C14 C15 H15 126.3
C16 C15 H15 126.3
N4 C16 C17 125.0(10)
N4 C16 C15 109.9(10)
C17 C16 C15 124.6(10)
C18 C17 C16 125.8(10)
C18 C17 C41 116.5(10)
C16 C17 C41 117.4(9)
C17 C18 N1 124.2(10)
C17 C18 C19 124.7(10)
N1 C18 C19 110.7(9)
C20 C19 C18 109.9(10)
C20 C19 H19 125.1
C18 C19 H19 125.1
C19 C20 C1 102.9(10)
C19 C20 H20 128.6
C1 C20 H20 128.6
C22 C21 C26 116.0(10)
C22 C21 C2 122.6(10)
C26 C21 C2 121.4(10)
C23 C22 C21 123.5(11)
C23 C22 H22 118.2
C21 C22 H22 118.2
C22 C23 C24 120.4(11)
C22 C23 H23 119.8
C24 C23 H23 119.8
C25 C24 C23 118.5(11)
C25 C24 H24 120.7
C23 C24 H24 120.7
C24 C25 C26 123.9(11)
C24 C25 H25 118.1
C26 C25 H25 118.1
C21 C26 C25 117.7(10)
C21 C26 N27 121.6(10)
C25 C26 N27 120.7(9)
C28 N27 C26 123.7(10)
C28 N27 H27 118.1
C26 N27 H27 118.1
O29 C28 N27 121.4(10)
O29 C28 C30 122.0(10)
N27 C28 C30 116.6(10)
C35 C30 C31 119.0(10)
C35 C30 C28 124.2(9)
C31 C30 C28 116.8(10)
C32 C31 C30 118.8(10)
C32 C31 H31 120.6
C30 C31 H31 120.6
C33 C32 C31 119.0(10)
C33 C32 H32 120.5
C31 C32 H32 120.5
C32 C33 C34 124.7(10)
C32 C33 H33 117.6
C34 C33 H33 117.6
C35 C34 C33 115.9(10)
C35 C34 C36 124.1(9)
C33 C34 C36 119.2(9)
C30 C35 C34 122.6(10)
C30 C35 H35 118.7
C34 C35 H35 118.7
C34 C36 N37 113.9(8)
C34 C36 H36A 108.8
N37 C36 H36A 108.8
C34 C36 H36B 108.8
N37 C36 H36B 108.8
H36A C36 H36B 107.7
C61 N37 C36 111.4(7)
C61 N37 C56 110.8(8)
C36 N37 C56 108.0(8)
C42 C41 C46 116.8(9)
C42 C41 C17 116.9(9)
C46 C41 C17 126.2(9)
C43 C42 C41 123.0(10)
C43 C42 H42 118.5
C41 C42 H42 118.5
C44 C43 C42 120.1(10)
C44 C43 H43 119.9
C42 C43 H43 119.9
C43 C44 C45 121.1(9)
C43 C44 H44 119.4
C45 C44 H44 119.4
C46 C45 C44 118.1(9)
C46 C45 H45 120.9
C44 C45 H45 120.9
N47 C46 C45 122.8(9)
N47 C46 C41 116.4(9)
C45 C46 C41 120.6(9)
C48 N47 C46 127.2(9)
C48 N47 H47 116.4
C46 N47 H47 116.4
O49 C48 N47 124.1(9)
O49 C48 C50 119.2(9)
N47 C48 C50 116.7(9)
C55 C50 C51 120.6(8)
C55 C50 C48 123.7(9)
C51 C50 C48 115.6(8)
C52 C51 C50 119.1(9)
C52 C51 H51 120.5
C50 C51 H51 120.4
C53 C52 C51 119.2(10)
C53 C52 H52 120.4
C51 C52 H52 120.4
C52 C53 C54 120.9(8)
C52 C53 H53 119.6
C54 C53 H53 119.6
C53 C54 C55 119.1(9)
C53 C54 C56 121.0(8)
C55 C54 C56 119.4(9)
C50 C55 C54 121.0(10)
C50 C55 H55 119.5
C54 C55 H55 119.5
C54 C56 N37 109.6(9)
C54 C56 H56A 109.8
N37 C56 H56A 109.8
C54 C56 H56B 109.8
N37 C56 H56B 109.8
H56A C56 H56B 108.2
N37 C61 C62 110.8(8)
N37 C61 H61A 109.5
C62 C61 H61A 109.5
N37 C61 H61B 109.5
C62 C61 H61B 109.5
H61A C61 H61B 108.1
C63 C62 C67 120.2(9)
C63 C62 C61 121.4(9)
C67 C62 C61 118.2(9)
C62 C63 C64 118.4(9)
C62 C63 H63 120.8
C64 C63 H63 120.8
C65 C64 C63 115.8(10)
C65 C64 H64 122.1
C63 C64 H64 122.1
N66 C65 C64 127.5(10)
N66 C65 H65 116.2
C64 C65 H65 116.2
C65 N66 C67 117.9(8)
C65 N66 Zn1 121.1(7)
C67 N66 Zn1 121.0(7)
N66 C67 C62 120.0(10)
N66 C67 H67 120
C62 C67 H67 120
C76 C71 C72 119.5(10)
C76 C71 C7 121.6(10)
C72 C71 C7 118.6(10)
C71 C72 C73 120.4(10)
C71 C72 H72 119.8
C73 C72 H72 119.8
C74 C73 C72 116.9(9)
C74 C73 H73 121.6
C72 C73 H73 121.6
C75 C74 C73 121.7(10)
C75 C74 H74 119.1
C73 C74 H74 119.1
C74 C75 C76 122.0(11)
C74 C75 H75 119
C76 C75 H75 119
C71 C76 N77 119.9(10)
C71 C76 C75 119.4(10)
N77 C76 C75 120.6(10)
C78 N77 C76 120.1(9)
C78 N77 H77 119.9
C76 N77 H77 119.9
O79 C78 N77 121.6(9)
O79 C78 C80 117.5(8)
N77 C78 C80 120.9(10)
C85 C80 C81 120.8(11)
C85 C80 C78 120.1(9)
C81 C80 C78 118.9(11)
C80 C81 C82 116.7(11)
C80 C81 H81 121.7
C82 C81 H81 121.7
C83 C82 C81 121.3(10)
C83 C82 H82 119.4
C81 C82 H82 119.4
C82 C83 C84 121.0(11)
C82 C83 H83 119.5
C84 C83 H83 119.5
C85 C84 C83 120.4(12)
C85 C84 C86 117.6(9)
C83 C84 C86 121.8(10)
C84 C85 C80 119.7(10)
C84 C85 H85 120.2
C80 C85 H85 120.2
N87 C86 C84 113.2(7)
N87 C86 H86A 108.9
C84 C86 H86A 108.9
N87 C86 H86B 108.9
C84 C86 H86B 108.9
H86A C86 H86B 107.7
C106 N87 C111 109.8(8)
C106 N87 C86 108.2(8)
C111 N87 C86 107.9(7)
C96 C91 C92 117.1(10)
C96 C91 C12 119.9(10)
C92 C91 C12 122.8(9)
C91 C92 C93 120.7(10)
C91 C92 H92 119.6
C93 C92 H92 119.6
C94 C93 C92 119.0(11)
C94 C93 H93 120.5
C92 C93 H93 120.5
C93 C94 C95 119.5(11)
C93 C94 H94 120.2
C95 C94 H94 120.2
C96 C95 C94 121.5(11)
C96 C95 H95 119.2
C94 C95 H95 119.2
C95 C96 C91 121.9(11)
C95 C96 N97 122.3(10)
C91 C96 N97 115.3(9)
C98 N97 C96 125.8(9)
C98 N97 H97 117.1
C96 N97 H97 117.1
O99 C98 N97 123.7(10)
O99 C98 C100 120.9(9)
N97 C98 C100 115.2(9)
C101 C100 C105 117.8(10)
C101 C100 C98 121.5(9)
C105 C100 C98 119.3(9)
C102 C101 C100 121.3(9)
C102 C101 H101 119.4
C100 C101 H101 119.4
C101 C102 C103 124.1(10)
C101 C102 H102 117.9
C103 C102 H102 117.9
C102 C103 C104 116.1(10)
C102 C103 H103 122
C104 C103 H103 122
C105 C104 C103 120.8(9)
C105 C104 C106 120.9(9)
C103 C104 C106 118.2(10)
C104 C105 C100 119.1(9)
C104 C105 H105 120.5
C100 C105 H105 120.5
N87 C106 C104 111.8(8)
N87 C106 H10A 109.3
C104 C106 H10A 109.3
N87 C106 H10B 109.3
C104 C106 H10B 109.3
H10A C106 H10B 107.9
C112 C111 N87 110.9(8)
C112 C111 H11A 109.5
N87 C111 H11A 109.5
C112 C111 H11B 109.5
N87 C111 H11B 109.5
H11A C111 H11B 108.1
C113 C112 C117 115.0(11)
C113 C112 C111 124.3(11)
C117 C112 C111 120.6(11)
C112 C113 C114 121.0(11)
C112 C113 H113 119.5
C114 C113 H113 119.5
C115 C114 C113 116.0(12)
C115 C114 H114 122
C113 C114 H114 122
C114 C115 N116 126.7(12)
C114 C115 H115 116.6
N116 C115 H115 116.6
C117 N116 C115 117.3(11)
N116 C117 C112 124.0(12)
N116 C117 H117 118
C112 C117 H117 118
N204 Zn2 N201 87.6(3)
N204 Zn2 N202 160.6(3)
N201 Zn2 N202 89.3(3)
N204 Zn2 N203 88.2(3)
N201 Zn2 N203 161.2(3)
N202 Zn2 N203 88.7(3)
N204 Zn2 N266 101.5(3)
N201 Zn2 N266 97.0(3)
N202 Zn2 N266 97.9(3)
N203 Zn2 N266 101.8(3)
C201 N201 C218 106.4(9)
C201 N201 Zn2 128.3(8)
C218 N201 Zn2 125.1(7)
C216 N202 C213 105.7(9)
C216 N202 Zn2 126.9(7)
C213 N202 Zn2 127.4(7)
C208 N203 C211 107.3(9)
C208 N203 Zn2 127.0(7)
C211 N203 Zn2 125.2(7)
C206 N204 C203 102.8(9)
C206 N204 Zn2 129.4(7)
C203 N204 Zn2 127.7(7)
C202 C201 N201 124.7(11)
C202 C201 C220 126.1(10)
N201 C201 C220 109.1(10)
C201 C202 C203 127.1(11)
C201 C202 C221 117.2(10)
C203 C202 C221 115.1(10)
N204 C203 C202 123.7(10)
N204 C203 C204 109.2(9)
C202 C203 C204 127.1(10)
C205 C204 C203 109.1(10)
C205 C204 H204 125.4
C203 C204 H204 125.4
C204 C205 C206 103.8(10)
C204 C205 H205 128.1
C206 C205 H205 128.1
N204 C206 C205 114.7(10)
N204 C206 C207 123.0(10)
C205 C206 C207 122.2(10)
C208 C207 C206 125.4(10)
C208 C207 C241 115.3(9)
C206 C207 C241 118.6(10)
N203 C208 C207 124.9(10)
N203 C208 C209 109.4(10)
C207 C208 C209 124.9(11)
C210 C209 C208 107.6(10)
C210 C209 H209 126.2
C208 C209 H209 126.2
C209 C210 C211 109.3(10)
C209 C210 H210 125.4
C211 C210 H210 125.4
N203 C211 C212 125.7(10)
N203 C211 C210 106.5(9)
C212 C211 C210 127.6(10)
C213 C212 C211 126.0(10)
C213 C212 C291 116.2(10)
C211 C212 C291 117.5(10)
N202 C213 C212 125.6(10)
N202 C213 C214 110.8(9)
C212 C213 C214 123.6(10)
C215 C214 C213 107.8(10)
C215 C214 H214 126.1
C213 C214 H214 126.1
C214 C215 C216 105.1(10)
C214 C215 H215 127.5
C216 C215 H215 127.5
N202 C216 C217 124.4(10)
N202 C216 C215 110.6(9)
C217 C216 C215 124.8(10)
C218 C217 C216 125.9(11)
C218 C217 C271 119.6(10)
C216 C217 C271 114.5(10)
C217 C218 C219 122.1(10)
C217 C218 N201 126.2(10)
C219 C218 N201 111.6(10)
C218 C219 C220 104.7(10)
C218 C219 H219 127.6
C220 C219 H219 127.6
C219 C220 C201 107.9(10)
C219 C220 H220 126
C201 C220 H220 126
C222 C221 C226 116.5(10)
C222 C221 C202 120.1(10)
C226 C221 C202 123.4(9)
C221 C222 C223 125.5(10)
C221 C222 H222 117.2
C223 C222 H222 117.2
C224 C223 C222 117.0(10)
C224 C223 H223 121.5
C222 C223 H223 121.5
C223 C224 C225 121.4(10)
C223 C224 H224 119.3
C225 C224 H224 119.3
C226 C225 C224 117.4(10)
C226 C225 H225 121.3
C224 C225 H225 121.3
C225 C226 N227 117.2(9)
C225 C226 C221 122.0(10)
N227 C226 C221 120.2(10)
C228 N227 C226 121.3(10)
C228 N227 H227 119.4
C226 N227 H227 119.4
O229 C228 N227 121.6(11)
O229 C228 C230 120.3(11)
N227 C228 C230 118.1(10)
C235 C230 C231 123.8(10)
C235 C230 C228 121.0(10)
C231 C230 C228 115.1(10)
C232 C231 C230 117.0(11)
C232 C231 H231 121.5
C230 C231 H231 121.5
C231 C232 C233 122.5(10)
C231 C232 H232 118.7
C233 C232 H232 118.7
C232 C233 C234 116.0(10)
C232 C233 H233 122
C234 C233 H233 122
C235 C234 C233 120.2(10)
C235 C234 C236 123.7(9)
C233 C234 C236 116.1(9)
C230 C235 C234 120.3(10)
C230 C235 H235 119.8
C234 C235 H235 119.8
N237 C236 C234 117.8(9)
N237 C236 H23A 107.8
C234 C236 H23A 107.8
N237 C236 H23B 107.8
C234 C236 H23B 107.8
H23A C236 H23B 107.2
C236 N237 C256 109.6(8)
C236 N237 C261 108.2(8)
C256 N237 C261 109.6(9)
C246 C241 C242 120.2(10)
C246 C241 C207 122.5(9)
C242 C241 C207 117.3(10)
C241 C242 C243 118.0(10)
C241 C242 H242 121
C243 C242 H242 121
C244 C243 C242 120.6(9)
C244 C243 H243 119.7
C242 C243 H243 119.7
C245 C244 C243 120.0(10)
C245 C244 H244 120
C243 C244 H244 120
C244 C245 C246 119.2(11)
C244 C245 H245 120.4
C246 C245 H245 120.4
C241 C246 C245 121.7(9)
C241 C246 N247 118.9(9)
C245 C246 N247 118.4(10)
C248 N247 C246 126.8(9)
C248 N247 H247 116.6
C246 N247 H247 116.6
O249 C248 N247 121.9(9)
O249 C248 C250 122.2(10)
N247 C248 C250 115.8(9)
C251 C250 C255 116.9(9)
C251 C250 C248 118.9(9)
C255 C250 C248 124.3(10)
C250 C251 C252 121.1(10)
C250 C251 H251 119.5
C252 C251 H251 119.5
C253 C252 C251 120.0(10)
C253 C252 H252 120
C251 C252 H252 120
C252 C253 C254 122.6(9)
C252 C253 H253 118.7
C254 C253 H253 118.7
C255 C254 C253 116.0(9)
C255 C254 C256 121.6(9)
C253 C254 C256 122.0(9)
C254 C255 C250 123.4(10)
C254 C255 H255 118.3
C250 C255 H255 118.3
N237 C256 C254 113.2(9)
N237 C256 H25A 108.9
C254 C256 H25A 108.9
N237 C256 H25B 108.9
C254 C256 H25B 108.9
H25A C256 H25B 107.8
C262 C261 N237 110.0(8)
C262 C261 H26A 109.7
N237 C261 H26A 109.7
C262 C261 H26B 109.7
N237 C261 H26B 109.7
H26A C261 H26B 108.2
C263 C262 C267 112.9(9)
C263 C262 C261 125.1(9)
C267 C262 C261 122.0(10)
C262 C263 C264 123.0(10)
C262 C263 H263 118.5
C264 C263 H263 118.5
C263 C264 C265 119.6(10)
C263 C264 H264 120.2
C265 C264 H264 120.2
N266 C265 C264 120.1(10)
N266 C265 H265 120
C264 C265 H265 120
C267 N266 C265 119.5(9)
C267 N266 Zn2 122.9(7)
C265 N266 Zn2 117.6(6)
N266 C267 C262 124.8(10)
N266 C267 H267 117.6
C262 C267 H267 117.6
C272 C271 C276 117.3(11)
C272 C271 C217 122.6(11)
C276 C271 C217 120.0(10)
C271 C272 C273 121.2(11)
C271 C272 H272 119.4
C273 C272 H272 119.4
C274 C273 C272 123.1(11)
C274 C273 H273 118.5
C272 C273 H273 118.5
C273 C274 C275 117.4(11)
C273 C274 H274 121.3
C275 C274 H274 121.3
C276 C275 C274 120.5(11)
C276 C275 H275 119.7
C274 C275 H275 119.7
C275 C276 C271 120.5(10)
C275 C276 N277 121.0(10)
C271 C276 N277 118.5(10)
C278 N277 C276 121.3(10)
C278 N277 H277 119.3
C276 N277 H277 119.3
O279 C278 N277 120.8(10)
O279 C278 C280 124.6(10)
N277 C278 C280 114.6(11)
C281 C280 C285 118.3(12)
C281 C280 C278 120.6(13)
C285 C280 C278 121.1(11)
C280 C281 C282 120.7(13)
C280 C281 H281 119.6
C282 C281 H281 119.6
C283 C282 C281 116.6(12)
C283 C282 H282 121.7
C281 C282 H282 121.7
C284 C283 C282 122.6(12)
C284 C283 H283 118.7
C282 C283 H283 118.7
C285 C284 C283 118.3(13)
C285 C284 C286 125.8(12)
C283 C284 C286 115.7(11)
C284 C285 C280 123.4(13)
C284 C285 H285 118.3
C280 C285 H285 118.3
N287 C286 C284 116.1(9)
N287 C286 H28A 108.3
C284 C286 H28A 108.3
N287 C286 H28B 108.3
C284 C286 H28B 108.3
H28A C286 H28B 107.4
C311 N287 C286 110.5(8)
C311 N287 C306 114.5(9)
C286 N287 C306 111.2(9)
C292 C291 C296 118.0(9)
C292 C291 C212 125.7(9)
C296 C291 C212 116.3(9)
C293 C292 C291 124.8(10)
C293 C292 H292 117.6
C291 C292 H292 117.6
C292 C293 C294 116.2(11)
C292 C293 H293 121.9
C294 C293 H293 121.9
C295 C294 C293 123.8(10)
C295 C294 H294 118.1
C293 C294 H294 118.1
C294 C295 C296 119.5(10)
C294 C295 H295 120.3
C296 C295 H295 120.3
N297 C296 C295 124.1(10)
N297 C296 C291 118.1(9)
C295 C296 C291 117.8(10)
C298 N297 C296 132.4(10)
C298 N297 H297 113.8
C296 N297 H297 113.8
O299 C298 N297 119.5(10)
O299 C298 C300 119.6(9)
N297 C298 C300 120.8(9)
C305 C300 C301 118.0(10)
C305 C300 C298 126.0(9)
C301 C300 C298 115.6(9)
C300 C301 C302 116.9(9)
C300 C301 H301 121.6
C302 C301 H301 121.6
C303 C302 C301 120.3(9)
C303 C302 H302 119.9
C301 C302 H302 119.9
C302 C303 C304 123.9(10)
C302 C303 H303 118.1
C304 C303 H303 118.1
C305 C304 C303 113.5(9)
C305 C304 C306 122.2(9)
C303 C304 C306 124.2(10)
C300 C305 C304 127.3(9)
C300 C305 H305 116.4
C304 C305 H305 116.4
N287 C306 C304 113.8(9)
N287 C306 H30A 108.8
C304 C306 H30A 108.8
N287 C306 H30B 108.8
C304 C306 H30B 108.8
H30A C306 H30B 107.7
N287 C311 C312 114.9(8)
N287 C311 H31A 108.5
C312 C311 H31A 108.5
N287 C311 H31B 108.6
C312 C311 H31B 108.6
H31A C311 H31B 107.5
C313 C312 C317 119.8(11)
C313 C312 C311 124.2(10)
C317 C312 C311 115.7(11)
C312 C313 C314 116.9(11)
C312 C313 H313 121.5
C314 C313 H313 121.5
C315 C314 C313 118.8(12)
C315 C314 H314 120.6
C313 C314 H314 120.6
C314 C315 N316 122.2(11)
C314 C315 H315 118.9
N316 C315 H315 118.9
C317 N316 C315 120.7(11)
N316 C317 C312 121.1(12)
N316 C317 H317 119.4
C312 C317 H317 119.4

loop_
_geom_bond_atom_site_label_1
_geom_bond_atom_site_label_2
_geom_bond_distance
Zn1 N2 2.047(8)
Zn1 N1 2.060(9)
Zn1 N4 2.069(8)
Zn1 N3 2.069(8)
Zn1 N66 2.105(8)
N1 C18 1.396(12)
N1 C1 1.404(12)
N2 C6 1.374(12)
N2 C3 1.405(13)
N3 C8 1.330(12)
N3 C11 1.414(12)
N4 C16 1.357(12)
N4 C13 1.392(12)
C1 C2 1.427(13)
C1 C20 1.460(14)
C2 C3 1.417(14)
C2 C21 1.486(14)
C3 C4 1.468(13)
C4 C5 1.297(13)
C4 H4 0.95
C5 C6 1.479(13)
C5 H5 0.95
C6 C7 1.405(14)
C7 C8 1.448(14)
C7 C71 1.472(14)
C8 C9 1.404(14)
C9 C10 1.337(13)
C9 H9 0.95
C10 C11 1.444(14)
C10 H10 0.95
C11 C12 1.432(13)
C12 C13 1.332(13)
C12 C91 1.518(13)
C13 C14 1.491(13)
C14 C15 1.364(14)
C14 H14 0.95
C15 C16 1.459(14)
C15 H15 0.95
C16 C17 1.413(14)
C17 C18 1.394(14)
C17 C41 1.479(14)
C18 C19 1.414(14)
C19 C20 1.396(13)
C19 H19 0.95
C20 H20 0.95
C21 C22 1.347(14)
C21 C26 1.428(14)
C22 C23 1.334(14)
C22 H22 0.95
C23 C24 1.413(14)
C23 H23 0.95
C24 C25 1.243(13)
C24 H24 0.95
C25 C26 1.430(14)
C25 H25 0.95
C26 N27 1.452(12)
N27 C28 1.342(13)
N27 H27 0.88
C28 O29 1.236(12)
C28 C30 1.490(14)
C30 C35 1.360(14)
C30 C31 1.433(13)
C31 C32 1.407(13)
C31 H31 0.95
C32 C33 1.324(14)
C32 H32 0.95
C33 C34 1.404(13)
C33 H33 0.95
C34 C35 1.392(14)
C34 C36 1.458(14)
C35 H35 0.95
C36 N37 1.508(12)
C36 H36A 0.99
C36 H36B 0.99
N37 C61 1.462(12)
N37 C56 1.518(13)
C41 C42 1.441(13)
C41 C46 1.451(14)
C42 C43 1.398(13)
C42 H42 0.95
C43 C44 1.365(13)
C43 H43 0.95
C44 C45 1.478(13)
C44 H44 0.95
C45 C46 1.430(13)
C45 H45 0.95
C46 N47 1.389(12)
N47 C48 1.314(12)
N47 H47 0.88
C48 O49 1.234(11)
C48 C50 1.509(12)
C50 C55 1.349(13)
C50 C51 1.432(14)
C51 C52 1.399(12)
C51 H51 0.95
C52 C53 1.400(14)
C52 H52 0.95
C53 C54 1.400(15)
C53 H53 0.95
C54 C55 1.401(12)
C54 C56 1.507(13)
C55 H55 0.95
C56 H56A 0.99
C56 H56B 0.99
C61 C62 1.516(14)
C61 H61A 0.99
C61 H61B 0.99
C62 C63 1.407(14)
C62 C67 1.418(13)
C63 C64 1.457(13)
C63 H63 0.95
C64 C65 1.359(13)
C64 H64 0.95
C65 N66 1.335(12)
C65 H65 0.95
N66 C67 1.383(12)
C67 H67 0.95
C71 C76 1.359(14)
C71 C72 1.393(14)
C72 C73 1.451(14)
C72 H72 0.95
C73 C74 1.391(14)
C73 H73 0.95
C74 C75 1.313(13)
C74 H74 0.95
C75 C76 1.421(14)
C75 H75 0.95
C76 N77 1.418(13)
N77 C78 1.291(11)
N77 H77 0.88
C78 O79 1.281(12)
C78 C80 1.513(15)
C80 C85 1.403(16)
C80 C81 1.407(13)
C81 C82 1.427(15)
C81 H81 0.95
C82 C83 1.347(15)
C82 H82 0.95
C83 C84 1.378(13)
C83 H83 0.95
C84 C85 1.369(15)
C84 C86 1.576(15)
C85 H85 0.95
C86 N87 1.529(12)
C86 H86A 0.99
C86 H86B 0.99
N87 C106 1.470(13)
N87 C111 1.502(12)
C91 C96 1.387(13)
C91 C92 1.393(14)
C92 C93 1.402(14)
C92 H92 0.95
C93 C94 1.339(13)
C93 H93 0.95
C94 C95 1.404(15)
C94 H94 0.95
C95 C96 1.297(14)
C95 H95 0.95
C96 N97 1.475(13)
N97 C98 1.348(12)
N97 H97 0.88
C98 O99 1.216(11)
C98 C100 1.501(15)
C100 C101 1.381(13)
C100 C105 1.422(13)
C101 C102 1.323(14)
C101 H101 0.95
C102 C103 1.384(13)
C102 H102 0.95
C103 C104 1.411(13)
C103 H103 0.95
C104 C105 1.403(15)
C104 C106 1.553(13)
C105 H105 0.95
C106 H10A 0.99
C106 H10B 0.99
C111 C112 1.443(14)
C111 H11A 0.99
C111 H11B 0.99
C112 C113 1.415(16)
C112 C117 1.433(15)
C113 C114 1.444(15)
C113 H113 0.95
C114 C115 1.321(14)
C114 H114 0.95
C115 N116 1.366(14)
C115 H115 0.95
N116 C117 1.324(13)
C117 H117 0.95
Zn2 N204 2.036(9)
Zn2 N201 2.067(8)
Zn2 N202 2.068(9)
Zn2 N203 2.094(8)
Zn2 N266 2.149(8)
N201 C201 1.349(13)
N201 C218 1.393(13)
N202 C216 1.367(13)
N202 C213 1.383(12)
N203 C208 1.344(13)
N203 C211 1.392(13)
N204 C206 1.365(12)
N204 C203 1.386(13)
C201 C202 1.343(14)
C201 C220 1.426(14)
C202 C203 1.411(14)
C202 C221 1.545(14)
C203 C204 1.447(14)
C204 C205 1.334(14)
C204 H204 0.95
C205 C206 1.419(14)
C205 H205 0.95
C206 C207 1.469(14)
C207 C208 1.402(14)
C207 C241 1.510(14)
C208 C209 1.449(14)
C209 C210 1.283(14)
C209 H209 0.95
C210 C211 1.460(14)
C210 H210 0.95
C211 C212 1.408(14)
C212 C213 1.384(14)
C212 C291 1.506(14)
C213 C214 1.467(14)
C214 C215 1.349(13)
C214 H214 0.95
C215 C216 1.515(14)
C215 H215 0.95
C216 C217 1.436(14)
C217 C218 1.377(14)
C217 C271 1.511(15)
C218 C219 1.389(14)
C219 C220 1.403(14)
C219 H219 0.95
C220 H220 0.95
C221 C222 1.366(14)
C221 C226 1.442(14)
C222 C223 1.393(14)
C222 H222 0.95
C223 C224 1.342(13)
C223 H223 0.95
C224 C225 1.509(14)
C224 H224 0.95
C225 C226 1.332(14)
C225 H225 0.95
C226 N227 1.420(12)
N227 C228 1.327(13)
N227 H227 0.88
C228 O229 1.258(13)
C228 C230 1.514(15)
C230 C235 1.355(14)
C230 C231 1.398(14)
C231 C232 1.398(13)
C231 H231 0.95
C232 C233 1.432(14)
C232 H232 0.95
C233 C234 1.467(14)
C233 H233 0.95
C234 C235 1.377(14)
C234 C236 1.509(15)
C235 H235 0.95
C236 N237 1.374(12)
C236 H23A 0.99
C236 H23B 0.99
N237 C256 1.456(13)
N237 C261 1.509(13)
C241 C246 1.362(15)
C241 C242 1.370(13)
C242 C243 1.429(14)
C242 H242 0.95
C243 C244 1.414(14)
C243 H243 0.95
C244 C245 1.317(13)
C244 H244 0.95
C245 C246 1.433(14)
C245 H245 0.95
C246 N247 1.493(12)
N247 C248 1.377(13)
N247 H247 0.88
C248 O249 1.261(12)
C248 C250 1.436(13)
C250 C251 1.388(14)
C250 C255 1.406(14)
C251 C252 1.401(13)
C251 H251 0.95
C252 C253 1.345(14)
C252 H252 0.95
C253 C254 1.406(15)
C253 H253 0.95
C254 C255 1.396(13)
C254 C256 1.479(14)
C255 H255 0.95
C256 H25A 0.99
C256 H25B 0.99
C261 C262 1.492(14)
C261 H26A 0.99
C261 H26B 0.99
C262 C263 1.354(14)
C262 C267 1.461(12)
C263 C264 1.357(13)
C263 H263 0.95
C264 C265 1.364(12)
C264 H264 0.95
C265 N266 1.363(12)
C265 H265 0.95
N266 C267 1.266(11)
C267 H267 0.95
C271 C272 1.350(15)
C271 C276 1.426(16)
C272 C273 1.395(15)
C272 H272 0.95
C273 C274 1.329(15)
C273 H273 0.95
C274 C275 1.418(14)
C274 H274 0.95
C275 C276 1.378(15)
C275 H275 0.95
C276 N277 1.459(13)
N277 C278 1.404(12)
N277 H277 0.88
C278 O279 1.207(13)
C278 C280 1.453(16)
C280 C281 1.351(16)
C280 C285 1.436(18)
C281 C282 1.448(16)
C281 H281 0.95
C282 C283 1.409(17)
C282 H282 0.95
C283 C284 1.386(16)
C283 H283 0.95
C284 C285 1.322(16)
C284 C286 1.514(17)
C285 H285 0.95
C286 N287 1.416(12)
C286 H28A 0.99
C286 H28B 0.99
N287 C311 1.408(13)
N287 C306 1.448(13)
C291 C292 1.363(14)
C291 C296 1.443(14)
C292 C293 1.358(13)
C292 H292 0.95
C293 C294 1.402(13)
C293 H293 0.95
C294 C295 1.338(15)
C294 H294 0.95
C295 C296 1.425(14)
C295 H295 0.95
C296 N297 1.366(13)
N297 C298 1.348(12)
N297 H297 0.88
C298 O299 1.286(11)
C298 C300 1.445(15)
C300 C305 1.374(13)
C300 C301 1.407(12)
C301 C302 1.444(14)
C301 H301 0.95
C302 C303 1.372(13)
C302 H302 0.95
C303 C304 1.389(12)
C303 H303 0.95
C304 C305 1.379(14)
C304 C306 1.504(14)
C305 H305 0.95
C306 H30A 0.99
C306 H30B 0.99
C311 C312 1.615(15)
C311 H31A 0.99
C311 H31B 0.99
C312 C313 1.361(16)
C312 C317 1.415(14)
C313 C314 1.450(14)
C313 H313 0.95
C314 C315 1.335(14)
C314 H314 0.95
C315 N316 1.357(14)
C315 H315 0.95
N316 C317 1.281(13)
C317 H317 0.95

loop_
_geom_torsion_atom_site_label_1
_geom_torsion_atom_site_label_2
_geom_torsion_atom_site_label_3
_geom_torsion_atom_site_label_4
_geom_torsion
N2 Zn1 N1 C18 170.3(7)
N4 Zn1 N1 C18 10.4(7)
N3 Zn1 N1 C18 92.7(12)
N66 Zn1 N1 C18 -91.8(7)
N2 Zn1 N1 C1 -11.1(7)
N4 Zn1 N1 C1 -171.1(7)
N3 Zn1 N1 C1 -88.8(11)
N66 Zn1 N1 C1 86.7(8)
N1 Zn1 N2 C6 178.0(7)
N4 Zn1 N2 C6 -101.6(11)
N3 Zn1 N2 C6 -21.6(7)
N66 Zn1 N2 C6 74.8(7)
N1 Zn1 N2 C3 13.2(7)
N4 Zn1 N2 C3 93.6(11)
N3 Zn1 N2 C3 173.6(7)
N66 Zn1 N2 C3 -90.0(7)
N2 Zn1 N3 C8 18.1(8)
N1 Zn1 N3 C8 96.1(11)
N4 Zn1 N3 C8 178.1(8)
N66 Zn1 N3 C8 -79.5(8)
N2 Zn1 N3 C11 -169.5(8)
N1 Zn1 N3 C11 -91.5(12)
N4 Zn1 N3 C11 -9.5(8)
N66 Zn1 N3 C11 92.9(8)
N2 Zn1 N4 C16 -95.8(12)
N1 Zn1 N4 C16 -15.2(8)
N3 Zn1 N4 C16 -175.3(8)
N66 Zn1 N4 C16 87.9(8)
N2 Zn1 N4 C13 89.2(12)
N1 Zn1 N4 C13 169.7(7)
N3 Zn1 N4 C13 9.6(7)
N66 Zn1 N4 C13 -87.2(7)
C18 N1 C1 C2 -174.6(8)
Zn1 N1 C1 C2 6.6(13)
C18 N1 C1 C20 -2.6(10)
Zn1 N1 C1 C20 178.6(6)
N1 C1 C2 C3 0.6(14)
C20 C1 C2 C3 -170.5(9)
N1 C1 C2 C21 170.0(9)
C20 C1 C2 C21 -1.1(13)
C6 N2 C3 C2 -178.8(9)
Zn1 N2 C3 C2 -11.5(13)
C6 N2 C3 C4 -1.2(10)
Zn1 N2 C3 C4 166.2(6)
C1 C2 C3 N2 2.0(15)
C21 C2 C3 N2 -167.7(9)
C1 C2 C3 C4 -175.4(8)
C21 C2 C3 C4 15.0(13)
N2 C3 C4 C5 0.4(11)
C2 C3 C4 C5 178.1(9)
C3 C4 C5 C6 0.6(10)
C3 N2 C6 C7 -174.8(9)
Zn1 N2 C6 C7 17.8(13)
C3 N2 C6 C5 1.5(9)
Zn1 N2 C6 C5 -165.9(6)
C4 C5 C6 N2 -1.3(11)
C4 C5 C6 C7 175.0(9)
N2 C6 C7 C8 -0.5(15)
C5 C6 C7 C8 -176.2(9)
N2 C6 C7 C71 174.1(9)
C5 C6 C7 C71 -1.6(14)
C11 N3 C8 C9 1.0(11)
Zn1 N3 C8 C9 174.7(6)
C11 N3 C8 C7 177.0(9)
Zn1 N3 C8 C7 -9.3(14)
C6 C7 C8 N3 -4.0(15)
C71 C7 C8 N3 -178.7(9)
C6 C7 C8 C9 171.7(9)
C71 C7 C8 C9 -3.0(14)
N3 C8 C9 C10 -0.1(12)
C7 C8 C9 C10 -176.3(9)
C8 C9 C10 C11 -0.8(11)
C8 N3 C11 C12 -179.2(9)
Zn1 N3 C11 C12 6.9(13)
C8 N3 C11 C10 -1.4(10)
Zn1 N3 C11 C10 -175.3(6)
C9 C10 C11 N3 1.4(11)
C9 C10 C11 C12 179.0(9)
N3 C11 C12 C13 -0.8(16)
C10 C11 C12 C13 -178.1(10)
N3 C11 C12 C91 171.1(9)
C10 C11 C12 C91 -6.2(15)
C11 C12 C13 N4 1.5(17)
C91 C12 C13 N4 -170.1(9)
C11 C12 C13 C14 -179.4(9)
C91 C12 C13 C14 9.1(15)
C16 N4 C13 C12 176.3(10)
Zn1 N4 C13 C12 -7.9(14)
C16 N4 C13 C14 -3.0(10)
Zn1 N4 C13 C14 172.9(6)
C12 C13 C14 C15 -178.2(9)
N4 C13 C14 C15 1.1(10)
C13 C14 C15 C16 1.0(10)
C13 N4 C16 C17 -168.9(9)
Zn1 N4 C16 C17 15.4(13)
C13 N4 C16 C15 3.7(10)
Zn1 N4 C16 C15 -172.0(6)
C14 C15 C16 N4 -3.0(11)
C14 C15 C16 C17 169.6(9)
N4 C16 C17 C18 -5.0(16)
C15 C16 C17 C18 -176.5(9)
N4 C16 C17 C41 168.1(9)
C15 C16 C17 C41 -3.4(14)
C16 C17 C18 N1 -0.4(15)
C41 C17 C18 N1 -173.5(8)
C16 C17 C18 C19 172.8(9)
C41 C17 C18 C19 -0.3(14)
C1 N1 C18 C17 175.9(9)
Zn1 N1 C18 C17 -5.3(13)
C1 N1 C18 C19 1.9(9)
Zn1 N1 C18 C19 -179.3(6)
C17 C18 C19 C20 -174.5(9)
N1 C18 C19 C20 -0.6(11)
C18 C19 C20 C1 -1.0(10)
N1 C1 C20 C19 2.3(10)
C2 C1 C20 C19 174.3(8)
C3 C2 C21 C22 59.2(12)
C1 C2 C21 C22 -111.2(10)
C3 C2 C21 C26 -122.6(10)
C1 C2 C21 C26 67.0(12)
C26 C21 C22 C23 -0.5(12)
C2 C21 C22 C23 177.8(10)
C21 C22 C23 C24 -0.7(12)
C22 C23 C24 C25 1.7(14)
C23 C24 C25 C26 -1.4(16)
C22 C21 C26 C25 0.8(13)
C2 C21 C26 C25 -177.5(9)
C22 C21 C26 N27 -177.9(8)
C2 C21 C26 N27 3.7(14)
C24 C25 C26 C21 0.2(16)
C24 C25 C26 N27 179.0(10)
C21 C26 N27 C28 -143.3(10)
C25 C26 N27 C28 38.0(13)
C26 N27 C28 O29 12.8(15)
C26 N27 C28 C30 -166.5(8)
O29 C28 C30 C35 134.4(11)
N27 C28 C30 C35 -46.3(14)
O29 C28 C30 C31 -46.3(13)
N27 C28 C30 C31 133.0(9)
C35 C30 C31 C32 2.0(11)
C28 C30 C31 C32 -177.3(9)
C30 C31 C32 C33 -0.7(11)
C31 C32 C33 C34 -1.0(15)
C32 C33 C34 C35 1.4(16)
C32 C33 C34 C36 -168.6(10)
C31 C30 C35 C34 -1.7(14)
C28 C30 C35 C34 177.6(9)
C33 C34 C35 C30 0.0(15)
C36 C34 C35 C30 169.5(10)
C35 C34 C36 N37 24.2(14)
C33 C34 C36 N37 -166.7(9)
C34 C36 N37 C61 68.6(11)
C34 C36 N37 C56 -169.5(8)
C18 C17 C41 C42 83.7(10)
C16 C17 C41 C42 -90.0(11)
C18 C17 C41 C46 -100.8(12)
C16 C17 C41 C46 85.5(12)
C46 C41 C42 C43 -1.1(11)
C17 C41 C42 C43 174.8(9)
C41 C42 C43 C44 -1.9(12)
C42 C43 C44 C45 1.0(14)
C43 C44 C45 C46 2.9(14)
C44 C45 C46 N47 179.8(9)
C44 C45 C46 C41 -6.0(14)
C42 C41 C46 N47 179.7(8)
C17 C41 C46 N47 4.3(15)
C42 C41 C46 C45 5.1(13)
C17 C41 C46 C45 -170.3(10)
C45 C46 N47 C48 5.4(17)
C41 C46 N47 C48 -169.1(10)
C46 N47 C48 O49 16.4(18)
C46 N47 C48 C50 -164.4(9)
O49 C48 C50 C55 161.4(11)
N47 C48 C50 C55 -17.8(16)
O49 C48 C50 C51 -20.4(14)
N47 C48 C50 C51 160.3(9)
C55 C50 C51 C52 2.1(12)
C48 C50 C51 C52 -176.2(9)
C50 C51 C52 C53 -2.0(12)
C51 C52 C53 C54 1.8(15)
C52 C53 C54 C55 -1.6(17)
C52 C53 C54 C56 -173.3(10)
C51 C50 C55 C54 -1.9(16)
C48 C50 C55 C54 176.2(10)
C53 C54 C55 C50 1.7(18)
C56 C54 C55 C50 173.5(10)
C53 C54 C56 N37 -111.8(11)
C55 C54 C56 N37 76.5(12)
C61 N37 C56 C54 -167.7(7)
C36 N37 C56 C54 70.0(9)
C36 N37 C61 C62 -178.6(8)
C56 N37 C61 C62 61.2(10)
N37 C61 C62 C63 -108.9(10)
N37 C61 C62 C67 66.4(12)
C67 C62 C63 C64 0.6(11)
C61 C62 C63 C64 175.8(9)
C62 C63 C64 C65 0.9(11)
C63 C64 C65 N66 0.5(15)
C64 C65 N66 C67 -3.3(16)
C64 C65 N66 Zn1 175.3(8)
N2 Zn1 N66 C65 -104.8(8)
N1 Zn1 N66 C65 164.5(8)
N4 Zn1 N66 C65 73.9(8)
N3 Zn1 N66 C65 -17.0(8)
N2 Zn1 N66 C67 73.7(8)
N1 Zn1 N66 C67 -17.0(8)
N4 Zn1 N66 C67 -107.6(7)
N3 Zn1 N66 C67 161.4(7)
C65 N66 C67 C62 4.6(14)
Zn1 N66 C67 C62 -173.9(7)
C63 C62 C67 N66 -3.4(14)
C61 C62 C67 N66 -178.8(9)
C6 C7 C71 C76 -64.5(12)
C8 C7 C71 C76 110.3(12)
C6 C7 C71 C72 109.8(11)
C8 C7 C71 C72 -75.3(11)
C76 C71 C72 C73 3.8(12)
C7 C71 C72 C73 -170.7(9)
C71 C72 C73 C74 -0.7(11)
C72 C73 C74 C75 -0.7(14)
C73 C74 C75 C76 -0.9(16)
C72 C71 C76 N77 178.8(9)
C7 C71 C76 N77 -6.8(15)
C72 C71 C76 C75 -5.3(14)
C7 C71 C76 C75 169.0(9)
C74 C75 C76 C71 4.0(16)
C74 C75 C76 N77 179.8(10)
C71 C76 N77 C78 -70.1(13)
C75 C76 N77 C78 114.1(11)
C76 N77 C78 O79 -16.3(15)
C76 N77 C78 C80 163.1(10)
O79 C78 C80 C85 139.1(11)
N77 C78 C80 C85 -40.3(15)
O79 C78 C80 C81 -35.7(13)
N77 C78 C80 C81 144.9(10)
C85 C80 C81 C82 1.4(12)
C78 C80 C81 C82 176.1(9)
C80 C81 C82 C83 -4.4(12)
C81 C82 C83 C84 5.2(15)
C82 C83 C84 C85 -2.8(17)
C82 C83 C84 C86 -177.8(10)
C83 C84 C85 C80 -0.3(17)
C86 C84 C85 C80 175.0(10)
C81 C80 C85 C84 0.9(16)
C78 C80 C85 C84 -173.8(10)
C85 C84 C86 N87 -142.5(10)
C83 C84 C86 N87 32.7(15)
C84 C86 N87 C106 74.6(10)
C84 C86 N87 C111 -166.6(9)
C13 C12 C91 C96 70.8(14)
C11 C12 C91 C96 -101.7(11)
C13 C12 C91 C92 -105.7(11)
C11 C12 C91 C92 81.8(12)
C96 C91 C92 C93 -0.1(12)
C12 C91 C92 C93 176.5(10)
C91 C92 C93 C94 3.7(12)
C92 C93 C94 C95 -4.9(15)
C93 C94 C95 C96 2.5(18)
C94 C95 C96 C91 1.3(18)
C94 C95 C96 N97 172.7(10)
C92 C91 C96 C95 -2.4(16)
C12 C91 C96 C95 -179.1(11)
C92 C91 C96 N97 -174.4(9)
C12 C91 C96 N97 8.9(15)
C95 C96 N97 C98 42.1(17)
C91 C96 N97 C98 -145.9(10)
C96 N97 C98 O99 -13.1(17)
C96 N97 C98 C100 171.1(10)
O99 C98 C100 C101 -24.6(16)
N97 C98 C100 C101 151.2(9)
O99 C98 C100 C105 141.4(11)
N97 C98 C100 C105 -42.7(14)
C105 C100 C101 C102 5.7(12)
C98 C100 C101 C102 172.0(10)
C100 C101 C102 C103 2.7(13)
C101 C102 C103 C104 -7.2(15)
C102 C103 C104 C105 3.3(16)
C102 C103 C104 C106 -172.9(10)
C103 C104 C105 C100 4.7(17)
C106 C104 C105 C100 -179.3(9)
C101 C100 C105 C104 -9.1(14)
C98 C100 C105 C104 -175.7(10)
C111 N87 C106 C104 135.3(8)
C86 N87 C106 C104 -107.1(9)
C105 C104 C106 N87 153.6(10)
C103 C104 C106 N87 -30.3(14)
C106 N87 C111 C112 -73.5(11)
C86 N87 C111 C112 168.8(9)
N87 C111 C112 C113 110.9(11)
N87 C111 C112 C117 -64.8(13)
C117 C112 C113 C114 -2.1(11)
C111 C112 C113 C114 -178.0(10)
C112 C113 C114 C115 0.5(12)
C113 C114 C115 N116 1.6(17)
C114 C115 N116 C117 -1.8(18)
C115 N116 C117 C112 -0.2(17)
C113 C112 C117 N116 2.0(15)
C111 C112 C117 N116 178.1(11)
N204 Zn2 N201 C201 -10.6(8)
N202 Zn2 N201 C201 -171.5(9)
N203 Zn2 N201 C201 -87.7(13)
N266 Zn2 N201 C201 90.6(9)
N204 Zn2 N201 C218 176.5(8)
N202 Zn2 N201 C218 15.7(8)
N203 Zn2 N201 C218 99.5(12)
N266 Zn2 N201 C218 -82.2(8)
N204 Zn2 N202 C216 -93.5(12)
N201 Zn2 N202 C216 -13.0(8)
N203 Zn2 N202 C216 -174.3(8)
N266 Zn2 N202 C216 83.9(8)
N204 Zn2 N202 C213 88.2(13)
N201 Zn2 N202 C213 168.8(8)
N203 Zn2 N202 C213 7.4(8)
N266 Zn2 N202 C213 -94.3(8)
N204 Zn2 N203 C208 16.0(8)
N201 Zn2 N203 C208 92.9(13)
N202 Zn2 N203 C208 176.8(8)
N266 Zn2 N203 C208 -85.4(8)
N204 Zn2 N203 C211 -173.5(8)
N201 Zn2 N203 C211 -96.5(13)
N202 Zn2 N203 C211 -12.6(8)
N266 Zn2 N203 C211 85.2(8)
N201 Zn2 N204 C206 -169.9(8)
N202 Zn2 N204 C206 -89.0(13)
N203 Zn2 N204 C206 -8.2(8)
N266 Zn2 N204 C206 93.5(8)
N201 Zn2 N204 C203 6.1(8)
N202 Zn2 N204 C203 86.9(12)
N203 Zn2 N204 C203 167.8(8)
N266 Zn2 N204 C203 -90.5(8)
C218 N201 C201 C202 -176.6(10)
Zn2 N201 C201 C202 9.5(15)
C218 N201 C201 C220 5.0(11)
Zn2 N201 C201 C220 -168.9(6)
N201 C201 C202 C203 0.3(18)
C220 C201 C202 C203 178.4(9)
N201 C201 C202 C221 170.6(9)
C220 C201 C202 C221 -11.4(16)
C206 N204 C203 C202 176.5(9)
Zn2 N204 C203 C202 -0.3(14)
C206 N204 C203 C204 -3.7(10)
Zn2 N204 C203 C204 179.4(6)
C201 C202 C203 N204 -5.2(17)
C221 C202 C203 N204 -175.6(9)
C201 C202 C203 C204 175.2(10)
C221 C202 C203 C204 4.8(14)
N204 C203 C204 C205 6.2(12)
C202 C203 C204 C205 -174.1(9)
C203 C204 C205 C206 -5.5(11)
C203 N204 C206 C205 0.3(11)
Zn2 N204 C206 C205 177.1(7)
C203 N204 C206 C207 -174.4(9)
Zn2 N204 C206 C207 2.4(14)
C204 C205 C206 N204 3.4(12)
C204 C205 C206 C207 178.1(9)
N204 C206 C207 C208 0.5(16)
C205 C206 C207 C208 -173.8(10)
N204 C206 C207 C241 170.5(9)
C205 C206 C207 C241 -3.8(15)
C211 N203 C208 C207 169.4(10)
Zn2 N203 C208 C207 -18.7(14)
C211 N203 C208 C209 -0.7(11)
Zn2 N203 C208 C209 171.3(6)
C206 C207 C208 N203 8.2(17)
C241 C207 C208 N203 -162.0(9)
C206 C207 C208 C209 176.8(9)
C241 C207 C208 C209 6.6(15)
N203 C208 C209 C210 0.5(12)
C207 C208 C209 C210 -169.6(10)
C208 C209 C210 C211 -0.1(12)
C208 N203 C211 C212 -173.4(10)
Zn2 N203 C211 C212 14.5(14)
C208 N203 C211 C210 0.6(10)
Zn2 N203 C211 C210 -171.5(6)
C209 C210 C211 N203 -0.3(11)
C209 C210 C211 C212 173.5(10)
N203 C211 C212 C213 -6.6(17)
C210 C211 C212 C213 -179.3(10)
N203 C211 C212 C291 166.4(9)
C210 C211 C212 C291 -6.4(16)
C216 N202 C213 C212 178.4(10)
Zn2 N202 C213 C212 -3.0(15)
C216 N202 C213 C214 -0.5(11)
Zn2 N202 C213 C214 178.1(6)
C211 C212 C213 N202 0.2(17)
C291 C212 C213 N202 -172.8(10)
C211 C212 C213 C214 179.0(10)
C291 C212 C213 C214 6.0(15)
N202 C213 C214 C215 2.0(12)
C212 C213 C214 C215 -176.9(9)
C213 C214 C215 C216 -2.5(11)
C213 N202 C216 C217 -175.7(9)
Zn2 N202 C216 C217 5.7(14)
C213 N202 C216 C215 -1.0(11)
Zn2 N202 C216 C215 -179.6(6)
C214 C215 C216 N202 2.3(11)
C214 C215 C216 C217 177.0(10)
N202 C216 C217 C218 4.9(17)
C215 C216 C217 C218 -169.1(10)
N202 C216 C217 C271 -177.7(9)
C215 C216 C217 C271 8.4(14)
C216 C217 C218 C219 177.4(9)
C271 C217 C218 C219 0.1(15)
C216 C217 C218 N201 -1.4(17)
C271 C217 C218 N201 -178.8(9)
C201 N201 C218 C217 173.9(10)
Zn2 N201 C218 C217 -11.9(14)
C201 N201 C218 C219 -5.0(11)
Zn2 N201 C218 C219 169.1(6)
C217 C218 C219 C220 -176.1(9)
N201 C218 C219 C220 2.9(11)
C218 C219 C220 C201 0.3(11)
C202 C201 C220 C219 178.3(10)
N201 C201 C220 C219 -3.4(11)
C201 C202 C221 C222 -56.3(12)
C203 C202 C221 C222 115.1(10)
C201 C202 C221 C226 121.6(11)
C203 C202 C221 C226 -67.1(12)
C226 C221 C222 C223 0.5(11)
C202 C221 C222 C223 178.5(9)
C221 C222 C223 C224 -1.8(12)
C222 C223 C224 C225 -0.9(13)
C223 C224 C225 C226 4.9(14)
C224 C225 C226 N227 -177.2(8)
C224 C225 C226 C221 -6.3(14)
C222 C221 C226 C225 3.9(14)
C202 C221 C226 C225 -174.1(10)
C222 C221 C226 N227 174.5(8)
C202 C221 C226 N227 -3.5(14)
C225 C226 N227 C228 -46.3(13)
C221 C226 N227 C228 142.6(10)
C226 N227 C228 O229 -13.5(16)
C226 N227 C228 C230 166.8(8)
O229 C228 C230 C235 -136.9(11)
N227 C228 C230 C235 42.8(14)
O229 C228 C230 C231 46.2(13)
N227 C228 C230 C231 -134.1(10)
C235 C230 C231 C232 0.7(12)
C228 C230 C231 C232 177.5(8)
C230 C231 C232 C233 0.3(11)
C231 C232 C233 C234 1.4(13)
C232 C233 C234 C235 -4.1(14)
C232 C233 C234 C236 175.4(9)
C231 C230 C235 C234 -3.5(15)
C228 C230 C235 C234 179.9(9)
C233 C234 C235 C230 5.2(15)
C236 C234 C235 C230 -174.3(10)
C235 C234 C236 N237 -7.9(15)
C233 C234 C236 N237 172.6(9)
C234 C236 N237 C256 163.6(9)
C234 C236 N237 C261 -77.0(11)
C208 C207 C241 C246 -83.7(13)
C206 C207 C241 C246 105.4(12)
C208 C207 C241 C242 95.0(11)
C206 C207 C241 C242 -75.9(12)
C246 C241 C242 C243 1.4(12)
C207 C241 C242 C243 -177.3(9)
C241 C242 C243 C244 0.9(11)
C242 C243 C244 C245 -4.4(15)
C243 C244 C245 C246 5.3(15)
C242 C241 C246 C245 -0.4(15)
C207 C241 C246 C245 178.2(10)
C242 C241 C246 N247 168.3(8)
C207 C241 C246 N247 -13.1(15)
C244 C245 C246 C241 -3.0(16)
C244 C245 C246 N247 -171.8(9)
C241 C246 N247 C248 170.5(10)
C245 C246 N247 C248 -20.5(16)
C246 N247 C248 O249 -8.9(18)
C246 N247 C248 C250 172.0(9)
O249 C248 C250 C251 27.2(16)
N247 C248 C250 C251 -153.6(9)
O249 C248 C250 C255 -152.2(11)
N247 C248 C250 C255 26.9(16)
C255 C250 C251 C252 -1.2(12)
C248 C250 C251 C252 179.3(10)
C250 C251 C252 C253 0.0(12)
C251 C252 C253 C254 1.1(15)
C252 C253 C254 C255 -0.9(16)
C252 C253 C254 C256 -174.4(10)
C253 C254 C255 C250 -0.4(17)
C256 C254 C255 C250 173.1(10)
C251 C250 C255 C254 1.4(16)
C248 C250 C255 C254 -179.2(11)
C236 N237 C256 C254 -76.1(10)
C261 N237 C256 C254 165.3(8)
C255 C254 C256 N237 -70.5(14)
C253 C254 C256 N237 102.6(12)
C236 N237 C261 C262 178.2(9)
C256 N237 C261 C262 -62.2(10)
N237 C261 C262 C263 111.5(10)
N237 C261 C262 C267 -71.0(13)
C267 C262 C263 C264 2.8(11)
C261 C262 C263 C264 -179.6(10)
C262 C263 C264 C265 0.2(12)
C263 C264 C265 N266 -3.0(14)
C264 C265 N266 C267 2.3(15)
C264 C265 N266 Zn2 -175.2(7)
N204 Zn2 N266 C267 17.5(8)
N201 Zn2 N266 C267 -71.4(8)
N202 Zn2 N266 C267 -161.6(8)
N203 Zn2 N266 C267 108.0(8)
N204 Zn2 N266 C265 -165.0(7)
N201 Zn2 N266 C265 106.0(7)
N202 Zn2 N266 C265 15.8(7)
N203 Zn2 N266 C265 -74.5(7)
C265 N266 C267 C262 1.1(15)
Zn2 N266 C267 C262 178.5(7)
C263 C262 C267 N266 -3.6(14)
C261 C262 C267 N266 178.7(10)
C218 C217 C271 C272 -106.4(12)
C216 C217 C271 C272 75.9(12)
C218 C217 C271 C276 70.9(13)
C216 C217 C271 C276 -106.7(12)
C276 C271 C272 C273 0.7(13)
C217 C271 C272 C273 178.1(11)
C271 C272 C273 C274 0.1(14)
C272 C273 C274 C275 -1.6(16)
C273 C274 C275 C276 2.2(18)
C274 C275 C276 C271 -1.4(18)
C274 C275 C276 N277 179.9(10)
C272 C271 C276 C275 -0.1(16)
C217 C271 C276 C275 -177.5(11)
C272 C271 C276 N277 178.6(10)
C217 C271 C276 N277 1.2(16)
C275 C276 N277 C278 -102.0(14)
C271 C276 N277 C278 79.3(14)
C276 N277 C278 O279 10.5(17)
C276 N277 C278 C280 -169.2(10)
O279 C278 C280 C281 52.4(17)
N277 C278 C280 C281 -127.9(11)
O279 C278 C280 C285 -125.8(14)
N277 C278 C280 C285 53.9(16)
C285 C280 C281 C282 1.4(14)
C278 C280 C281 C282 -176.9(12)
C280 C281 C282 C283 2.2(13)
C281 C282 C283 C284 -3.1(19)
C282 C283 C284 C285 0(2)
C282 C283 C284 C286 -174.4(12)
C283 C284 C285 C280 4(2)
C286 C284 C285 C280 177.8(12)
C281 C280 C285 C284 -4(2)
C278 C280 C285 C284 173.7(14)
C285 C284 C286 N287 126.4(15)
C283 C284 C286 N287 -59.3(16)
C284 C286 N287 C311 166.7(10)
C284 C286 N287 C306 -64.9(12)
C213 C212 C291 C292 -85.7(13)
C211 C212 C291 C292 100.7(12)
C213 C212 C291 C296 95.0(12)
C211 C212 C291 C296 -78.6(14)
C296 C291 C292 C293 1.3(13)
C212 C291 C292 C293 -178.0(11)
C291 C292 C293 C294 0.0(13)
C292 C293 C294 C295 -0.6(18)
C293 C294 C295 C296 0(2)
C294 C295 C296 N297 178.9(12)
C294 C295 C296 C291 1.4(19)
C292 C291 C296 N297 -179.6(10)
C212 C291 C296 N297 -0.2(16)
C292 C291 C296 C295 -2.0(16)
C212 C291 C296 C295 177.4(11)
C295 C296 N297 C298 -29(2)
C291 C296 N297 C298 148.3(12)
C296 N297 C298 O299 7(2)
C296 N297 C298 C300 -172.4(11)
O299 C298 C300 C305 -154.2(11)
N297 C298 C300 C305 25.0(17)
O299 C298 C300 C301 33.1(15)
N297 C298 C300 C301 -147.7(10)
C305 C300 C301 C302 3.0(11)
C298 C300 C301 C302 176.3(9)
C300 C301 C302 C303 -0.7(11)
C301 C302 C303 C304 1.2(15)
C302 C303 C304 C305 -3.6(16)
C302 C303 C304 C306 172.7(10)
C301 C300 C305 C304 -6.3(16)
C298 C300 C305 C304 -178.8(11)
C303 C304 C305 C300 6.4(17)
C306 C304 C305 C300 -170.1(10)
C311 N287 C306 C304 -131.3(9)
C286 N287 C306 C304 102.4(10)
C305 C304 C306 N287 -158.8(10)
C303 C304 C306 N287 25.2(16)
C286 N287 C311 C312 -161.4(9)
C306 N287 C311 C312 72.0(11)
N287 C311 C312 C313 -109.1(11)
N287 C311 C312 C317 64.7(13)
C317 C312 C313 C314 1.9(12)
C311 C312 C313 C314 175.4(9)
C312 C313 C314 C315 1.9(12)
C313 C314 C315 N316 -0.9(15)
C314 C315 N316 C317 -4.4(17)
C315 N316 C317 C312 8.4(16)
C313 C312 C317 N316 -7.2(15)
C311 C312 C317 N316 178.7(10)

loop_
_platon_squeeze_void_nr
_platon_squeeze_void_average_x
_platon_squeeze_void_average_y
_platon_squeeze_void_average_z
_platon_squeeze_void_volume
_platon_squeeze_void_count_electrons
_platon_squeeze_void_content
1 -0.500 0.521 0.494 1718 420 ' '
2 -0.500 -0.021 0.994 1718 419 ' '
